data_4070203
loop_
_publ_author_name
'Yuki, Masahiro'
'Miyake, Yoshihiro'
'Nishibayashi, Yoshiaki'

_publ_section_title
;
 Preparation and Protonation of Tungsten- and Molybdenum-Dinitrogen
 Complexes Bearing Bis(dialkylphosphinobenzene)chromiums as Auxiliary
 Ligands
;
_journal_issue 19
_journal_name_full Organometallics
_journal_page_first 5821
_journal_paper_doi 10.1021/om9006467
_journal_volume 28
_journal_year 2009
_chemical_formula_moiety 'C42 H62 Cr2 F6 N2 O8 P4 S2 W '
_chemical_formula_sum 'C42 H62 Cr2 F6 N2 O8 P4 S2 W'
_chemical_formula_weight 1312.81
_space_group_IT_number 14
_symmetry_cell_setting monoclinic
_symmetry_Int_Tables_number 14
_symmetry_space_group_name_Hall '-P 2yn'
_symmetry_space_group_name_H-M 'P 1 21/n 1'
_cell_angle_alpha 90.0000
_cell_angle_beta 103.4649(19)
_cell_angle_gamma 90.0000
_cell_formula_units_Z 4
_cell_length_a 16.7101(9)
_cell_length_b 10.0276(4)
_cell_length_c 31.4981(14)
_cell_measurement_reflns_used 28447
_cell_measurement_temperature 173.1
_cell_measurement_theta_max 27.5
_cell_measurement_theta_min 3.1
_cell_volume 5132.8(4)
_computing_cell_refinement PROCESS-AUTO
_computing_data_collection PROCESS-AUTO
_computing_data_reduction CrystalStructure
_computing_publication_material 'CrystalStructure 3.8'
_computing_structure_refinement CRYSTALS
_computing_structure_solution SIR97
_diffrn_detector_area_resol_mean 10.00
_diffrn_measured_fraction_theta_full 0.996
_diffrn_measured_fraction_theta_max 0.996
_diffrn_measurement_device_type 'Rigaku RAXIS-RAPID'
_diffrn_measurement_method \w
_diffrn_radiation_type 'Mo K\a'
_diffrn_radiation_wavelength 0.71075
_diffrn_reflns_av_R_equivalents 0.076
_diffrn_reflns_limit_h_max 18
_diffrn_reflns_limit_h_min -21
_diffrn_reflns_limit_k_max 13
_diffrn_reflns_limit_k_min -13
_diffrn_reflns_limit_l_max 40
_diffrn_reflns_limit_l_min -40
_diffrn_reflns_number 44149
_diffrn_reflns_theta_full 27.48
_diffrn_reflns_theta_max 27.48
_exptl_absorpt_coefficient_mu 2.932
_exptl_absorpt_correction_T_max 0.916
_exptl_absorpt_correction_T_min 0.469
_exptl_absorpt_correction_type multi-scan
_exptl_absorpt_process_details
;
    Higashi, T. (1995). Program for Absorption Correction.
    Rigaku Corporation, Tokyo, Japan.
;
_exptl_crystal_colour dark-yellow
_exptl_crystal_density_diffrn 1.699
_exptl_crystal_density_method 'not measured'
_exptl_crystal_description platelet
_exptl_crystal_F_000 2640.00
_exptl_crystal_size_max 0.50
_exptl_crystal_size_mid 0.20
_exptl_crystal_size_min 0.03
_refine_diff_density_max 2.87
_refine_diff_density_min -1.99
_refine_ls_extinction_method none
_refine_ls_goodness_of_fit_ref 1.005
_refine_ls_hydrogen_treatment mixed
_refine_ls_number_parameters 587
_refine_ls_number_reflns 11716
_refine_ls_R_factor_gt 0.0487
_refine_ls_shift/su_max 0.0000
_refine_ls_structure_factor_coef Fsqd
_refine_ls_weighting_details 'w = 1/[0.8500\s(Fo^2^)]/(4Fo^2^)'
_refine_ls_weighting_scheme calc
_refine_ls_wR_factor_ref 0.1058
_reflns_number_gt 7285
_reflns_number_total 11716
_reflns_threshold_expression F^2^>2.0\s(F^2^)
_cod_data_source_file om9006467_si_001.cif
_cod_data_source_block '_9_WCr2NNH2'
_cod_original_formula_sum 'C42 H62 Cr2 F6 N2 O8 P4 S2 W '
_cod_database_code 4070203

loop_
_symmetry_equiv_pos_site_id
_symmetry_equiv_pos_as_xyz
1 +X,+Y,+Z
2 1/2-X,1/2+Y,1/2-Z
3 -X,-Y,-Z
4 1/2+X,1/2-Y,1/2+Z

loop_
_atom_site_label
_atom_site_type_symbol
_atom_site_fract_x
_atom_site_fract_y
_atom_site_fract_z
_atom_site_U_iso_or_equiv
_atom_site_adp_type
_atom_site_occupancy
_atom_site_symmetry_multiplicity
_atom_site_calc_flag
_atom_site_refinement_flags
W(1) W 0.73011(2) 0.81300(2) 0.112660(10) 0.02528(5) Uani 1.00 1 d .
Cr(1) Cr 0.94735(7) 0.54071(10) 0.08841(3) 0.0368(3) Uani 1.00 1 d .
Cr(2) Cr 0.51562(7) 1.09530(11) 0.13819(3) 0.0436(3) Uani 1.00 1 d .
S(1) S 0.85944(13) 1.02435(19) 0.19203(7) 0.0331(4) Uiso 0.80 1 d P
S(2) S 0.64215(14) 0.3895(2) -0.04516(6) 0.0552(6) Uani 1.00 1 d .
S(3) S 0.8833(5) 1.0445(8) 0.1699(2) 0.0374(18) Uiso 0.20 1 d P
P(1) P 0.79914(11) 0.60560(15) 0.14972(5) 0.0301(4) Uani 1.00 1 d .
P(2) P 0.82450(11) 0.82783(15) 0.05943(5) 0.0306(4) Uani 1.00 1 d .
P(3) P 0.66300(12) 1.02266(15) 0.07568(5) 0.0340(4) Uani 1.00 1 d .
P(4) P 0.64752(10) 0.81930(16) 0.17188(5) 0.0297(4) Uani 1.00 1 d .
F(1) F 1.0067(4) 1.1123(6) 0.2249(2) 0.071(2) Uiso 0.80 1 d P
F(2) F 0.9889(3) 1.0424(5) 0.15940(19) 0.0618(15) Uiso 0.80 1 d P
F(3) F 1.0003(2) 0.8978(4) 0.21225(14) 0.0642(12) Uiso 1.00 1 d .
F(4) F 0.6823(5) 0.3255(6) -0.1173(2) 0.161(3) Uani 1.00 1 d .
F(5) F 0.6205(6) 0.5027(7) -0.1206(2) 0.176(4) Uani 1.00 1 d .
F(6) F 0.7444(7) 0.4937(10) -0.0847(3) 0.226(5) Uani 1.00 1 d .
F(7) F 0.9027(13) 0.9675(18) 0.2498(6) 0.047(4) Uiso 0.20 1 d P
F(8) F 1.0005(10) 1.0869(15) 0.2395(5) 0.019(3) Uiso 0.20 1 d P
O(1) O 0.8282(2) 0.9269(3) 0.15709(13) 0.0332(11) Uani 1.00 1 d .
O(2) O 0.8492(3) 0.9810(5) 0.23387(18) 0.0419(14) Uiso 0.80 1 d P
O(3) O 0.8390(2) 1.1593(4) 0.17966(14) 0.0419(11) Uiso 1.00 1 d .
O(4) O 0.6473(4) 0.5113(5) -0.0222(2) 0.099(2) Uani 1.00 1 d .
O(5) O 0.5640(3) 0.3351(7) -0.0604(2) 0.112(2) Uani 1.00 1 d .
O(6) O 0.7009(5) 0.2888(7) -0.0260(2) 0.125(3) Uani 1.00 1 d .
O(7) O 0.2861(15) 0.389(2) 0.2136(8) 0.368(11) Uiso 1.00 1 d .
O(8) O 0.1519(10) 0.1546(15) 0.0981(5) 0.266(7) Uiso 1.00 1 d .
O(9) O 0.9399(16) 1.064(2) 0.1407(7) 0.046(6) Uiso 0.20 1 d P
N(1) N 0.6582(3) 0.7125(4) 0.07850(15) 0.0303(14) Uani 1.00 1 d .
N(2) N 0.6041(4) 0.6264(6) 0.0546(2) 0.064(2) Uani 1.00 1 d .
C(1) C 0.8525(4) 0.4947(5) 0.1200(2) 0.0327(17) Uani 1.00 1 d .
C(2) C 0.9245(4) 0.4209(6) 0.1404(2) 0.043(2) Uani 1.00 1 d .
C(3) C 0.9657(4) 0.3423(6) 0.1154(2) 0.052(2) Uani 1.00 1 d .
C(4) C 0.9354(5) 0.3349(6) 0.0696(2) 0.053(2) Uani 1.00 1 d .
C(5) C 0.8631(4) 0.3989(5) 0.0493(2) 0.043(2) Uani 1.00 1 d .
C(6) C 0.8212(4) 0.4766(5) 0.0742(2) 0.0369(19) Uani 1.00 1 d .
C(7) C 0.7292(4) 0.4834(5) 0.1635(2) 0.0371(19) Uani 1.00 1 d .
C(8) C 0.8744(4) 0.6288(6) 0.20125(19) 0.0407(19) Uani 1.00 1 d .
C(9) C 0.9223(4) 0.7414(5) 0.0713(2) 0.0332(17) Uani 1.00 1 d .
C(10) C 0.9579(4) 0.6810(6) 0.0393(2) 0.043(2) Uani 1.00 1 d .
C(11) C 1.0326(4) 0.6100(6) 0.0516(2) 0.052(2) Uani 1.00 1 d .
C(12) C 1.0732(4) 0.5976(7) 0.0955(2) 0.053(2) Uani 1.00 1 d .
C(13) C 1.0408(4) 0.6636(6) 0.1279(2) 0.048(2) Uani 1.00 1 d .
C(14) C 0.9674(4) 0.7359(6) 0.1155(2) 0.0370(18) Uani 1.00 1 d .
C(15) C 0.8617(4) 0.9912(6) 0.0480(2) 0.052(2) Uani 1.00 1 d .
C(16) C 0.7745(4) 0.7641(6) 0.00544(19) 0.0416(19) Uani 1.00 1 d .
C(17) C 0.5609(4) 1.0687(6) 0.08158(19) 0.0413(19) Uani 1.00 1 d .
C(18) C 0.5336(5) 1.2025(7) 0.0822(2) 0.058(2) Uani 1.00 1 d .
C(19) C 0.4550(7) 1.2314(11) 0.0874(2) 0.084(3) Uani 1.00 1 d .
C(20) C 0.4007(6) 1.1280(12) 0.0921(2) 0.084(3) Uani 1.00 1 d .
C(21) C 0.4249(5) 0.9925(9) 0.0894(2) 0.064(2) Uani 1.00 1 d .
C(22) C 0.5037(4) 0.9645(7) 0.08348(19) 0.046(2) Uani 1.00 1 d .
C(23) C 0.7193(5) 1.1790(6) 0.0858(2) 0.050(2) Uani 1.00 1 d .
C(24) C 0.6359(4) 1.0117(6) 0.01635(18) 0.0417(19) Uani 1.00 1 d .
C(25) C 0.5941(3) 0.9691(6) 0.18287(18) 0.0319(17) Uani 1.00 1 d .
C(26) C 0.5146(4) 0.9678(6) 0.1915(2) 0.0401(19) Uani 1.00 1 d .
C(27) C 0.4741(4) 1.0865(7) 0.1976(2) 0.046(2) Uani 1.00 1 d .
C(28) C 0.5121(4) 1.2101(7) 0.1948(2) 0.047(2) Uani 1.00 1 d .
C(29) C 0.5915(4) 1.2143(6) 0.1884(2) 0.041(2) Uani 1.00 1 d .
C(30) C 0.6327(4) 1.0950(5) 0.18257(18) 0.0342(17) Uani 1.00 1 d .
C(31) C 0.5649(4) 0.6945(6) 0.1605(2) 0.0410(19) Uani 1.00 1 d .
C(32) C 0.6996(4) 0.7812(5) 0.22843(18) 0.0378(18) Uani 1.00 1 d .
C(33) C 0.9697(5) 1.0166(8) 0.1971(3) 0.047(2) Uiso 0.80 1 d P
C(34) C 0.6758(8) 0.4263(10) -0.0928(3) 0.091(4) Uani 1.00 1 d .
C(35) C 0.2839(15) 0.306(2) 0.2517(7) 0.233(9) Uiso 1.00 1 d .
C(36) C 0.1971(17) 0.324(2) 0.2601(7) 0.244(9) Uiso 1.00 1 d .
C(37) C 0.1575(14) 0.409(2) 0.2265(8) 0.221(8) Uiso 1.00 1 d .
C(38) C 0.2019(19) 0.438(2) 0.1973(7) 0.245(10) Uiso 1.00 1 d .
C(39) C 0.1952(10) 0.0640(17) 0.1381(5) 0.168(6) Uiso 1.00 1 d .
C(40) C 0.1960(11) -0.0673(17) 0.1166(5) 0.172(6) Uiso 1.00 1 d .
C(41) C 0.1529(11) -0.0502(16) 0.0734(5) 0.168(6) Uiso 1.00 1 d .
C(42) C 0.1084(9) 0.0879(14) 0.0662(4) 0.133(4) Uiso 1.00 1 d .
C(43) C 0.950(2) 0.994(3) 0.2237(12) 0.047(9) Uiso 0.20 1 d P
H(1) H 0.594(6) 0.578(10) 0.027(3) 0.15(4) Uiso 1.00 1 c .
H(2) H 0.9449 0.4250 0.1718 0.052 Uiso 1.00 1 c R
H(3) H 1.0148 0.2934 0.1295 0.064 Uiso 1.00 1 c R
H(4) H 0.9656 0.2843 0.0522 0.068 Uiso 1.00 1 c R
H(5) H 0.8417 0.3902 0.0180 0.055 Uiso 1.00 1 c R
H(6) H 0.7697 0.5188 0.0600 0.045 Uiso 1.00 1 c R
H(7) H 0.7602 0.4068 0.1773 0.046 Uiso 1.00 1 c R
H(8) H 0.6996 0.5229 0.1835 0.046 Uiso 1.00 1 c R
H(9) H 0.6903 0.4551 0.1372 0.046 Uiso 1.00 1 c R
H(10) H 0.9285 0.6415 0.1956 0.048 Uiso 1.00 1 c R
H(11) H 0.8750 0.5508 0.2195 0.047 Uiso 1.00 1 c R
H(12) H 0.8597 0.7067 0.2161 0.048 Uiso 1.00 1 c R
H(13) H 0.9307 0.6888 0.0087 0.053 Uiso 1.00 1 c R
H(14) H 1.0563 0.5692 0.0294 0.066 Uiso 1.00 1 c R
H(15) H 1.1230 0.5446 0.1037 0.064 Uiso 1.00 1 c R
H(16) H 1.0695 0.6584 0.1584 0.055 Uiso 1.00 1 c R
H(17) H 0.9467 0.7831 0.1376 0.044 Uiso 1.00 1 c R
H(18) H 0.8235 1.0307 0.0233 0.062 Uiso 1.00 1 c R
H(19) H 0.9153 0.9820 0.0414 0.062 Uiso 1.00 1 c R
H(20) H 0.8664 1.0481 0.0734 0.062 Uiso 1.00 1 c R
H(21) H 0.7741 0.6674 0.0061 0.049 Uiso 1.00 1 c R
H(22) H 0.8044 0.7943 -0.0157 0.049 Uiso 1.00 1 c R
H(23) H 0.7184 0.7968 -0.0027 0.049 Uiso 1.00 1 c R
H(24) H 0.5703 1.2748 0.0790 0.069 Uiso 1.00 1 c R
H(25) H 0.4375 1.3235 0.0877 0.098 Uiso 1.00 1 c R
H(26) H 0.3470 1.1489 0.0972 0.097 Uiso 1.00 1 c R
H(27) H 0.3873 0.9205 0.0917 0.074 Uiso 1.00 1 c R
H(28) H 0.5198 0.8726 0.0805 0.053 Uiso 1.00 1 c R
H(29) H 0.6958 1.2440 0.0636 0.058 Uiso 1.00 1 c R
H(30) H 0.7165 1.2129 0.1143 0.058 Uiso 1.00 1 c R
H(31) H 0.7763 1.1629 0.0853 0.058 Uiso 1.00 1 c R
H(32) H 0.6848 1.0212 0.0050 0.049 Uiso 1.00 1 c R
H(33) H 0.6106 0.9258 0.0078 0.049 Uiso 1.00 1 c R
H(34) H 0.5972 1.0822 0.0047 0.049 Uiso 1.00 1 c R
H(35) H 0.4877 0.8829 0.1932 0.047 Uiso 1.00 1 c R
H(36) H 0.4198 1.0830 0.2037 0.055 Uiso 1.00 1 c R
H(37) H 0.4830 1.2923 0.1975 0.055 Uiso 1.00 1 c R
H(38) H 0.6188 1.2995 0.1879 0.048 Uiso 1.00 1 c R
H(39) H 0.6882 1.0993 0.1782 0.040 Uiso 1.00 1 c R
H(40) H 0.5150 0.7349 0.1434 0.049 Uiso 1.00 1 c R
H(41) H 0.5809 0.6209 0.1443 0.049 Uiso 1.00 1 c R
H(42) H 0.5551 0.6617 0.1878 0.049 Uiso 1.00 1 c R
H(43) H 0.7442 0.8441 0.2383 0.045 Uiso 1.00 1 c R
H(44) H 0.6608 0.7880 0.2469 0.045 Uiso 1.00 1 c R
H(45) H 0.7217 0.6914 0.2300 0.045 Uiso 1.00 1 c R

loop_
_atom_site_aniso_label
_atom_site_aniso_U_11
_atom_site_aniso_U_22
_atom_site_aniso_U_33
_atom_site_aniso_U_12
_atom_site_aniso_U_13
_atom_site_aniso_U_23
W(1) 0.03320(14) 0.02282(11) 0.01795(11) -0.00110(12) 0.00214(9) -0.00076(11)
Cr(1) 0.0361(6) 0.0324(5) 0.0437(6) -0.0004(4) 0.0129(5) -0.0031(4)
Cr(2) 0.0467(7) 0.0537(6) 0.0265(5) 0.0193(5) 0.0009(5) -0.0055(5)
S(2) 0.0521(13) 0.0647(12) 0.0442(11) -0.0144(10) 0.0020(9) -0.0008(9)
P(1) 0.0396(10) 0.0246(7) 0.0257(8) 0.0005(7) 0.0072(7) 0.0008(6)
P(2) 0.0382(10) 0.0277(8) 0.0256(7) -0.0058(7) 0.0068(7) 0.0001(6)
P(3) 0.0504(11) 0.0281(8) 0.0200(7) 0.0035(7) 0.0013(7) -0.0004(6)
P(4) 0.0364(9) 0.0304(7) 0.0209(7) -0.0011(7) 0.0037(6) -0.0016(7)
F(4) 0.264(10) 0.117(5) 0.146(6) 0.093(6) 0.134(6) 0.013(4)
F(5) 0.296(12) 0.158(6) 0.107(5) 0.134(7) 0.115(6) 0.060(5)
F(6) 0.248(12) 0.212(9) 0.290(12) -0.114(9) 0.207(11) -0.042(8)
O(1) 0.037(2) 0.028(2) 0.033(2) -0.0074(19) 0.004(2) -0.0087(18)
O(4) 0.157(7) 0.068(4) 0.080(4) -0.036(4) 0.045(4) -0.034(3)
O(5) 0.055(4) 0.178(7) 0.106(5) -0.058(4) 0.027(3) -0.084(5)
O(6) 0.119(6) 0.125(6) 0.116(6) 0.030(5) -0.006(5) 0.050(5)
N(1) 0.042(3) 0.020(2) 0.028(2) 0.000(2) 0.007(2) -0.005(2)
N(2) 0.057(4) 0.075(4) 0.060(4) -0.025(3) 0.012(3) -0.038(3)
C(1) 0.037(3) 0.025(3) 0.039(3) -0.001(2) 0.015(3) 0.003(2)
C(2) 0.041(4) 0.039(3) 0.050(4) 0.010(3) 0.014(3) 0.010(3)
C(3) 0.047(4) 0.038(4) 0.075(5) 0.015(3) 0.021(4) 0.012(3)
C(4) 0.058(5) 0.033(3) 0.080(5) -0.001(3) 0.040(4) -0.009(3)
C(5) 0.057(5) 0.029(3) 0.051(4) -0.009(3) 0.028(4) -0.014(3)
C(6) 0.046(4) 0.025(3) 0.043(3) -0.011(2) 0.016(3) -0.010(2)
C(7) 0.055(4) 0.029(3) 0.032(3) 0.001(3) 0.019(3) 0.002(2)
C(8) 0.050(4) 0.043(3) 0.026(3) 0.007(3) 0.002(3) 0.008(2)
C(9) 0.037(4) 0.029(3) 0.034(3) -0.007(2) 0.009(3) 0.000(2)
C(10) 0.049(4) 0.043(3) 0.041(3) -0.009(3) 0.020(3) -0.003(3)
C(11) 0.047(5) 0.045(4) 0.074(5) -0.005(3) 0.031(4) -0.014(4)
C(12) 0.032(4) 0.056(4) 0.071(5) -0.001(3) 0.012(4) -0.001(4)
C(13) 0.042(4) 0.043(4) 0.054(4) -0.006(3) 0.003(3) -0.004(3)
C(14) 0.037(4) 0.034(3) 0.038(3) -0.004(2) 0.006(3) -0.003(2)
C(15) 0.053(5) 0.042(4) 0.061(5) -0.013(3) 0.012(4) 0.009(3)
C(16) 0.050(4) 0.048(3) 0.025(3) -0.000(3) 0.006(3) -0.004(2)
C(17) 0.053(4) 0.045(3) 0.020(3) 0.019(3) -0.001(3) 0.002(2)
C(18) 0.088(6) 0.051(4) 0.033(3) 0.031(4) 0.012(4) 0.008(3)
C(19) 0.104(8) 0.105(8) 0.037(4) 0.069(6) 0.005(5) 0.008(5)
C(20) 0.057(6) 0.153(10) 0.033(4) 0.053(6) -0.006(4) -0.012(5)
C(21) 0.044(5) 0.109(7) 0.031(4) 0.011(4) -0.007(3) -0.024(4)
C(22) 0.042(4) 0.067(4) 0.022(3) 0.016(3) -0.005(3) -0.006(3)
C(23) 0.081(6) 0.028(3) 0.035(3) 0.002(3) 0.002(3) 0.002(3)
C(24) 0.061(5) 0.037(3) 0.023(3) 0.005(3) 0.003(3) 0.003(2)
C(25) 0.031(3) 0.043(3) 0.019(2) 0.003(2) -0.000(2) -0.003(2)
C(26) 0.040(4) 0.043(3) 0.034(3) 0.003(3) 0.000(3) -0.010(3)
C(27) 0.040(4) 0.062(4) 0.035(3) 0.006(3) 0.007(3) -0.013(3)
C(28) 0.058(5) 0.049(4) 0.032(3) 0.018(3) 0.003(3) -0.008(3)
C(29) 0.054(4) 0.036(3) 0.030(3) 0.006(3) 0.005(3) -0.005(2)
C(30) 0.043(4) 0.038(3) 0.018(2) 0.004(3) -0.000(2) -0.001(2)
C(31) 0.041(4) 0.041(3) 0.041(3) -0.005(3) 0.011(3) -0.008(3)
C(32) 0.059(4) 0.034(3) 0.020(3) 0.007(3) 0.006(3) 0.004(2)
C(34) 0.113(9) 0.079(6) 0.101(8) 0.045(7) 0.066(7) 0.032(6)

loop_
_atom_type_symbol
_atom_type_description
_atom_type_scat_dispersion_real
_atom_type_scat_dispersion_imag
_atom_type_scat_source
C C 0.003 0.002
;
International Tables for Crystallography
(1992, Vol. C, Tables 4.2.6.8 and 6.1.1.4)
;
H H 0.000 0.000
;
International Tables for Crystallography
(1992, Vol. C, Table 6.1.1.4)
;
N N 0.006 0.003
;
International Tables for Crystallography
(1992, Vol. C, Tables 4.2.6.8 and 6.1.1.4)
;
Cr Cr 0.321 0.624
;
International Tables for Crystallography
(1992, Vol. C, Tables 4.2.6.8 and 6.1.1.4)
;
F F 0.017 0.010
;
International Tables for Crystallography
(1992, Vol. C, Tables 4.2.6.8 and 6.1.1.4)
;
O O 0.011 0.006
;
International Tables for Crystallography
(1992, Vol. C, Tables 4.2.6.8 and 6.1.1.4)
;
P P 0.102 0.094
;
International Tables for Crystallography
(1992, Vol. C, Tables 4.2.6.8 and 6.1.1.4)
;
S S 0.125 0.123
;
International Tables for Crystallography
(1992, Vol. C, Tables 4.2.6.8 and 6.1.1.4)
;
W W -0.849 6.872
;
International Tables for Crystallography
(1992, Vol. C, Tables 4.2.6.8 and 6.1.1.4)
;

loop_
_geom_angle_atom_site_label_1
_geom_angle_atom_site_label_2
_geom_angle_atom_site_label_3
_geom_angle
_geom_angle_publ_flag
P(1) W(1) P(2) 93.77(5) yes
P(1) W(1) P(3) 179.13(6) yes
P(1) W(1) P(4) 87.10(5) yes
P(1) W(1) O(1) 86.64(10) yes
P(1) W(1) N(1) 89.09(14) yes
P(2) W(1) P(3) 85.70(5) yes
P(2) W(1) P(4) 172.86(4) yes
P(2) W(1) O(1) 84.58(12) yes
P(2) W(1) N(1) 94.05(18) yes
P(3) W(1) P(4) 93.34(5) yes
P(3) W(1) O(1) 92.63(10) yes
P(3) W(1) N(1) 91.63(14) yes
P(4) W(1) O(1) 88.39(12) yes
P(4) W(1) N(1) 93.05(19) yes
O(1) W(1) N(1) 175.41(18) yes
C(1) Cr(1) C(2) 39.4(2) yes
C(1) Cr(1) C(3) 70.5(2) yes
C(1) Cr(1) C(4) 83.6(2) yes
C(1) Cr(1) C(5) 70.5(2) yes
C(1) Cr(1) C(6) 39.1(2) yes
C(1) Cr(1) C(9) 101.8(2) yes
C(1) Cr(1) C(10) 133.3(2) yes
C(1) Cr(1) C(11) 171.8(2) yes
C(1) Cr(1) C(12) 146.8(2) yes
C(1) Cr(1) C(13) 112.2(2) yes
C(1) Cr(1) C(14) 94.4(2) yes
C(2) Cr(1) C(3) 38.1(3) yes
C(2) Cr(1) C(4) 69.4(3) yes
C(2) Cr(1) C(5) 81.9(2) yes
C(2) Cr(1) C(6) 69.5(2) yes
C(2) Cr(1) C(9) 132.5(2) yes
C(2) Cr(1) C(10) 171.5(2) yes
C(2) Cr(1) C(11) 148.7(2) yes
C(2) Cr(1) C(12) 114.6(2) yes
C(2) Cr(1) C(13) 96.6(2) yes
C(2) Cr(1) C(14) 104.5(2) yes
C(3) Cr(1) C(4) 38.4(3) yes
C(3) Cr(1) C(5) 68.5(2) yes
C(3) Cr(1) C(6) 81.3(2) yes
C(3) Cr(1) C(9) 170.6(3) yes
C(3) Cr(1) C(10) 150.2(3) yes
C(3) Cr(1) C(11) 117.3(3) yes
C(3) Cr(1) C(12) 99.1(2) yes
C(3) Cr(1) C(13) 106.5(2) yes
C(3) Cr(1) C(14) 134.0(2) yes
C(4) Cr(1) C(5) 37.5(2) yes
C(4) Cr(1) C(6) 68.4(2) yes
C(4) Cr(1) C(9) 148.3(2) yes
C(4) Cr(1) C(10) 117.0(3) yes
C(4) Cr(1) C(11) 101.1(3) yes
C(4) Cr(1) C(12) 108.1(3) yes
C(4) Cr(1) C(13) 136.2(2) yes
C(4) Cr(1) C(14) 172.4(2) yes
C(5) Cr(1) C(6) 38.0(2) yes
C(5) Cr(1) C(9) 114.7(2) yes
C(5) Cr(1) C(10) 100.0(2) yes
C(5) Cr(1) C(11) 109.2(2) yes
C(5) Cr(1) C(12) 136.5(3) yes
C(5) Cr(1) C(13) 173.6(2) yes
C(5) Cr(1) C(14) 148.2(2) yes
C(6) Cr(1) C(9) 96.1(2) yes
C(6) Cr(1) C(10) 106.9(2) yes
C(6) Cr(1) C(11) 136.5(2) yes
C(6) Cr(1) C(12) 173.8(2) yes
C(6) Cr(1) C(13) 147.0(2) yes
C(6) Cr(1) C(14) 114.4(2) yes
C(9) Cr(1) C(10) 39.2(2) yes
C(9) Cr(1) C(11) 70.7(2) yes
C(9) Cr(1) C(12) 84.5(2) yes
C(9) Cr(1) C(13) 70.9(2) yes
C(9) Cr(1) C(14) 39.3(2) yes
C(10) Cr(1) C(11) 38.5(2) yes
C(10) Cr(1) C(12) 69.7(2) yes
C(10) Cr(1) C(13) 82.5(2) yes
C(10) Cr(1) C(14) 69.6(2) yes
C(11) Cr(1) C(12) 38.0(2) yes
C(11) Cr(1) C(13) 69.1(3) yes
C(11) Cr(1) C(14) 81.8(2) yes
C(12) Cr(1) C(13) 38.9(3) yes
C(12) Cr(1) C(14) 69.8(2) yes
C(13) Cr(1) C(14) 38.2(2) yes
C(17) Cr(2) C(18) 38.9(2) yes
C(17) Cr(2) C(19) 69.7(3) yes
C(17) Cr(2) C(20) 83.6(3) yes
C(17) Cr(2) C(21) 70.6(2) yes
C(17) Cr(2) C(22) 39.2(2) yes
C(17) Cr(2) C(25) 101.5(2) yes
C(17) Cr(2) C(26) 131.7(2) yes
C(17) Cr(2) C(27) 170.1(2) yes
C(17) Cr(2) C(28) 149.2(2) yes
C(17) Cr(2) C(29) 115.3(2) yes
C(17) Cr(2) C(30) 95.7(2) yes
C(18) Cr(2) C(19) 37.6(4) yes
C(18) Cr(2) C(20) 69.0(3) yes
C(18) Cr(2) C(21) 82.2(3) yes
C(18) Cr(2) C(22) 69.5(2) yes
C(18) Cr(2) C(25) 131.7(3) yes
C(18) Cr(2) C(26) 170.0(3) yes
C(18) Cr(2) C(27) 150.9(2) yes
C(18) Cr(2) C(28) 116.9(2) yes
C(18) Cr(2) C(29) 98.9(2) yes
C(18) Cr(2) C(30) 104.9(2) yes
C(19) Cr(2) C(20) 38.1(4) yes
C(19) Cr(2) C(21) 69.2(3) yes
C(19) Cr(2) C(22) 81.5(3) yes
C(19) Cr(2) C(25) 169.3(3) yes
C(19) Cr(2) C(26) 151.5(3) yes
C(19) Cr(2) C(27) 118.7(3) yes
C(19) Cr(2) C(28) 100.3(3) yes
C(19) Cr(2) C(29) 106.8(3) yes
C(19) Cr(2) C(30) 133.4(3) yes
C(20) Cr(2) C(21) 38.7(4) yes
C(20) Cr(2) C(22) 69.4(3) yes
C(20) Cr(2) C(25) 149.7(3) yes
C(20) Cr(2) C(26) 117.3(3) yes
C(20) Cr(2) C(27) 100.1(3) yes
C(20) Cr(2) C(28) 106.8(3) yes
C(20) Cr(2) C(29) 134.1(3) yes
C(20) Cr(2) C(30) 171.1(3) yes
C(21) Cr(2) C(22) 38.1(3) yes
C(21) Cr(2) C(25) 114.5(2) yes
C(21) Cr(2) C(26) 98.2(2) yes
C(21) Cr(2) C(27) 106.6(2) yes
C(21) Cr(2) C(28) 134.6(3) yes
C(21) Cr(2) C(29) 171.8(3) yes
C(21) Cr(2) C(30) 149.0(2) yes
C(22) Cr(2) C(25) 95.5(2) yes
C(22) Cr(2) C(26) 104.6(2) yes
C(22) Cr(2) C(27) 133.6(2) yes
C(22) Cr(2) C(28) 171.4(3) yes
C(22) Cr(2) C(29) 149.8(2) yes
C(22) Cr(2) C(30) 115.4(2) yes
C(25) Cr(2) C(26) 39.2(2) yes
C(25) Cr(2) C(27) 70.7(2) yes
C(25) Cr(2) C(28) 84.2(2) yes
C(25) Cr(2) C(29) 70.9(2) yes
C(25) Cr(2) C(30) 39.2(2) yes
C(26) Cr(2) C(27) 38.5(2) yes
C(26) Cr(2) C(28) 69.9(2) yes
C(26) Cr(2) C(29) 82.2(2) yes
C(26) Cr(2) C(30) 69.7(2) yes
C(27) Cr(2) C(28) 38.3(2) yes
C(27) Cr(2) C(29) 68.6(2) yes
C(27) Cr(2) C(30) 82.0(2) yes
C(28) Cr(2) C(29) 37.9(3) yes
C(28) Cr(2) C(30) 69.6(2) yes
C(29) Cr(2) C(30) 38.7(2) yes
S(3) S(1) F(7) 132.4(9) yes
S(3) S(1) O(1) 73.5(5) yes
S(3) S(1) O(2) 160.9(6) yes
S(3) S(1) O(3) 72.4(5) yes
S(3) S(1) C(33) 57.0(6) yes
S(3) S(1) C(43) 89.9(15) yes
F(7) S(1) O(1) 120.7(5) yes
F(7) S(1) O(2) 28.6(7) yes
F(7) S(1) O(3) 124.3(6) yes
F(7) S(1) C(33) 75.4(7) yes
F(7) S(1) C(43) 42.5(16) yes
O(1) S(1) O(2) 112.8(3) yes
O(1) S(1) O(3) 113.8(2) yes
O(1) S(1) C(33) 102.3(3) yes
O(1) S(1) C(43) 116.6(12) yes
O(2) S(1) O(3) 117.8(3) yes
O(2) S(1) C(33) 104.0(4) yes
O(2) S(1) C(43) 71.1(14) yes
O(3) S(1) C(33) 103.8(3) yes
O(3) S(1) C(43) 118.2(12) yes
C(33) S(1) C(43) 32.9(14) yes
O(4) S(2) O(5) 117.1(4) yes
O(4) S(2) O(6) 115.9(4) yes
O(4) S(2) C(34) 105.2(4) yes
O(5) S(2) O(6) 111.3(4) yes
O(5) S(2) C(34) 104.4(4) yes
O(6) S(2) C(34) 100.6(5) yes
S(1) S(3) F(2) 137.7(7) yes
S(1) S(3) O(1) 71.1(5) yes
S(1) S(3) O(3) 70.9(6) yes
S(1) S(3) O(9) 166.4(12) yes
S(1) S(3) C(33) 93.2(7) yes
S(1) S(3) C(43) 61.2(13) yes
F(2) S(3) O(1) 119.4(5) yes
F(2) S(3) O(3) 126.8(5) yes
F(2) S(3) O(9) 28.9(9) yes
F(2) S(3) C(33) 44.6(5) yes
F(2) S(3) C(43) 76.6(13) yes
O(1) S(3) O(3) 112.0(6) yes
O(1) S(3) O(9) 112.2(10) yes
O(1) S(3) C(33) 116.8(6) yes
O(1) S(3) C(43) 103.4(12) yes
O(3) S(3) O(9) 117.6(10) yes
O(3) S(3) C(33) 119.6(6) yes
O(3) S(3) C(43) 104.7(12) yes
O(9) S(3) C(33) 73.4(10) yes
O(9) S(3) C(43) 105.4(16) yes
C(33) S(3) C(43) 32.0(13) yes
W(1) P(1) C(1) 119.5(2) yes
W(1) P(1) C(7) 114.6(2) yes
W(1) P(1) C(8) 116.9(2) yes
C(1) P(1) C(7) 97.5(2) yes
C(1) P(1) C(8) 102.6(3) yes
C(7) P(1) C(8) 102.8(2) yes
W(1) P(2) C(9) 120.1(2) yes
W(1) P(2) C(15) 118.2(2) yes
W(1) P(2) C(16) 111.8(2) yes
C(9) P(2) C(15) 97.9(3) yes
C(9) P(2) C(16) 102.7(3) yes
C(15) P(2) C(16) 103.6(3) yes
W(1) P(3) C(17) 119.3(2) yes
W(1) P(3) C(23) 118.6(2) yes
W(1) P(3) C(24) 113.5(2) yes
C(17) P(3) C(23) 102.9(3) yes
C(17) P(3) C(24) 96.0(3) yes
C(23) P(3) C(24) 103.1(3) yes
W(1) P(4) C(25) 121.9(2) yes
W(1) P(4) C(31) 110.4(2) yes
W(1) P(4) C(32) 119.2(2) yes
C(25) P(4) C(31) 102.7(3) yes
C(25) P(4) C(32) 97.5(2) yes
C(31) P(4) C(32) 102.3(2) yes
F(8) F(1) C(33) 93.7(18) yes
F(8) F(1) C(43) 55(2) yes
C(33) F(1) C(43) 40.1(15) yes
S(3) F(2) O(9) 51.1(18) yes
S(3) F(2) C(33) 53.7(5) yes
O(9) F(2) C(33) 104.8(19) yes
C(33) F(3) C(43) 42.8(16) yes
S(1) F(7) O(2) 47.7(10) yes
S(1) F(7) C(43) 58.5(16) yes
O(2) F(7) C(43) 106(2) yes
F(1) F(8) C(33) 64.4(16) yes
F(1) F(8) C(43) 104(2) yes
C(33) F(8) C(43) 41.1(19) yes
W(1) O(1) S(1) 153.9(2) yes
W(1) O(1) S(3) 154.1(3) yes
S(1) O(1) S(3) 35.4(3) yes
S(1) O(2) F(7) 103.7(14) yes
S(1) O(2) C(43) 59.7(11) yes
F(7) O(2) C(43) 44.0(18) yes
S(1) O(3) S(3) 36.7(3) yes
C(35) O(7) C(38) 106(2) yes
C(39) O(8) C(42) 113.2(13) yes
S(3) O(9) F(2) 100(2) yes
S(3) O(9) C(33) 54.4(9) yes
F(2) O(9) C(33) 45.6(12) yes
W(1) N(1) N(2) 175.1(4) yes
Cr(1) C(1) P(1) 128.5(3) yes
Cr(1) C(1) C(2) 71.3(4) yes
Cr(1) C(1) C(6) 72.0(4) yes
P(1) C(1) C(2) 123.3(4) yes
P(1) C(1) C(6) 119.3(4) yes
C(2) C(1) C(6) 117.3(6) yes
Cr(1) C(2) C(1) 69.3(3) yes
Cr(1) C(2) C(3) 71.8(4) yes
C(1) C(2) C(3) 120.8(6) yes
Cr(1) C(3) C(2) 70.1(3) yes
Cr(1) C(3) C(4) 70.3(3) yes
C(2) C(3) C(4) 119.7(6) yes
Cr(1) C(4) C(3) 71.3(3) yes
Cr(1) C(4) C(5) 72.3(3) yes
C(3) C(4) C(5) 120.8(7) yes
Cr(1) C(5) C(4) 70.2(3) yes
Cr(1) C(5) C(6) 70.2(3) yes
C(4) C(5) C(6) 119.6(6) yes
Cr(1) C(6) C(1) 68.9(3) yes
Cr(1) C(6) C(5) 71.9(4) yes
C(1) C(6) C(5) 121.5(5) yes
Cr(1) C(9) P(2) 128.9(3) yes
Cr(1) C(9) C(10) 71.4(3) yes
Cr(1) C(9) C(14) 71.5(3) yes
P(2) C(9) C(10) 124.5(4) yes
P(2) C(9) C(14) 117.9(5) yes
C(10) C(9) C(14) 117.6(5) yes
Cr(1) C(10) C(9) 69.4(3) yes
Cr(1) C(10) C(11) 71.7(4) yes
C(9) C(10) C(11) 120.8(6) yes
Cr(1) C(11) C(10) 69.8(4) yes
Cr(1) C(11) C(12) 70.6(5) yes
C(10) C(11) C(12) 120.7(7) yes
Cr(1) C(12) C(11) 71.4(4) yes
Cr(1) C(12) C(13) 70.8(4) yes
C(11) C(12) C(13) 119.4(6) yes
Cr(1) C(13) C(12) 70.4(4) yes
Cr(1) C(13) C(14) 70.3(3) yes
C(12) C(13) C(14) 119.6(6) yes
Cr(1) C(14) C(9) 69.2(3) yes
Cr(1) C(14) C(13) 71.5(3) yes
C(9) C(14) C(13) 121.6(6) yes
Cr(2) C(17) P(3) 130.4(3) yes
Cr(2) C(17) C(18) 71.9(4) yes
Cr(2) C(17) C(22) 71.4(4) yes
P(3) C(17) C(18) 123.6(6) yes
P(3) C(17) C(22) 118.2(5) yes
C(18) C(17) C(22) 118.1(7) yes
Cr(2) C(18) C(17) 69.2(4) yes
Cr(2) C(18) C(19) 72.0(5) yes
C(17) C(18) C(19) 120.9(8) yes
Cr(2) C(19) C(18) 70.3(5) yes
Cr(2) C(19) C(20) 70.1(5) yes
C(18) C(19) C(20) 120.5(9) yes
Cr(2) C(20) C(19) 71.7(5) yes
Cr(2) C(20) C(21) 70.9(4) yes
C(19) C(20) C(21) 119.8(9) yes
Cr(2) C(21) C(20) 70.3(4) yes
Cr(2) C(21) C(22) 70.3(4) yes
C(20) C(21) C(22) 119.1(8) yes
Cr(2) C(22) C(17) 69.3(3) yes
Cr(2) C(22) C(21) 71.6(4) yes
C(17) C(22) C(21) 121.2(7) yes
Cr(2) C(25) P(4) 128.6(3) yes
Cr(2) C(25) C(26) 70.6(3) yes
Cr(2) C(25) C(30) 71.0(3) yes
P(4) C(25) C(26) 123.5(4) yes
P(4) C(25) C(30) 119.2(5) yes
C(26) C(25) C(30) 117.3(5) yes
Cr(2) C(26) C(25) 70.2(3) yes
Cr(2) C(26) C(27) 71.9(3) yes
C(25) C(26) C(27) 121.5(6) yes
Cr(2) C(27) C(26) 69.6(4) yes
Cr(2) C(27) C(28) 70.5(4) yes
C(26) C(27) C(28) 120.0(7) yes
Cr(2) C(28) C(27) 71.1(4) yes
Cr(2) C(28) C(29) 71.4(4) yes
C(27) C(28) C(29) 119.8(6) yes
Cr(2) C(29) C(28) 70.8(3) yes
Cr(2) C(29) C(30) 69.9(3) yes
C(28) C(29) C(30) 120.3(6) yes
Cr(2) C(30) C(25) 69.8(3) yes
Cr(2) C(30) C(29) 71.4(3) yes
C(25) C(30) C(29) 121.0(6) yes
S(1) C(33) S(3) 29.8(4) yes
S(1) C(33) F(1) 109.3(6) yes
S(1) C(33) F(2) 111.5(5) yes
S(1) C(33) F(3) 111.5(6) yes
S(1) C(33) F(8) 101.0(8) yes
S(1) C(33) O(9) 81.9(9) yes
S(1) C(33) C(43) 64(2) yes
S(3) C(33) F(1) 117.8(7) yes
S(3) C(33) F(2) 81.8(6) yes
S(3) C(33) F(3) 126.7(7) yes
S(3) C(33) F(8) 120.0(9) yes
S(3) C(33) O(9) 52.2(10) yes
S(3) C(33) C(43) 94(2) yes
F(1) C(33) F(2) 105.8(7) yes
F(1) C(33) F(3) 108.8(6) yes
F(1) C(33) F(8) 21.9(7) yes
F(1) C(33) O(9) 115.8(9) yes
F(1) C(33) C(43) 79(2) yes
F(2) C(33) F(3) 109.8(7) yes
F(2) C(33) F(8) 127.2(9) yes
F(2) C(33) O(9) 29.6(9) yes
F(2) C(33) C(43) 174(2) yes
F(3) C(33) F(8) 94.4(8) yes
F(3) C(33) O(9) 125.6(10) yes
F(3) C(33) C(43) 71(2) yes
F(8) C(33) O(9) 136.1(11) yes
F(8) C(33) C(43) 58(2) yes
O(9) C(33) C(43) 146(2) yes
S(2) C(34) F(4) 115.6(8) yes
S(2) C(34) F(5) 111.4(9) yes
S(2) C(34) F(6) 112.6(8) yes
F(4) C(34) F(5) 101.3(8) yes
F(4) C(34) F(6) 109.3(12) yes
F(5) C(34) F(6) 105.7(9) yes
O(7) C(35) C(36) 106.0(19) yes
C(35) C(36) C(37) 104(2) yes
C(36) C(37) C(38) 114(2) yes
O(7) C(38) C(37) 109(2) yes
O(8) C(39) C(40) 101.3(13) yes
C(39) C(40) C(41) 106.2(14) yes
C(40) C(41) C(42) 111.7(14) yes
O(8) C(42) C(41) 100.7(12) yes
S(1) C(43) S(3) 28.9(6) yes
S(1) C(43) F(1) 111(2) yes
S(1) C(43) F(3) 120(2) yes
S(1) C(43) F(7) 79(2) yes
S(1) C(43) F(8) 122(2) yes
S(1) C(43) O(2) 49.2(10) yes
S(1) C(43) C(33) 83(2) yes
S(3) C(43) F(1) 92.7(18) yes
S(3) C(43) F(3) 103(2) yes
S(3) C(43) F(7) 108(2) yes
S(3) C(43) F(8) 111(2) yes
S(3) C(43) O(2) 78.0(14) yes
S(3) C(43) C(33) 54.4(17) yes
F(1) C(43) F(3) 98(2) yes
F(1) C(43) F(7) 128(2) yes
F(1) C(43) F(8) 20.9(10) yes
F(1) C(43) O(2) 131(2) yes
F(1) C(43) C(33) 61(2) yes
F(3) C(43) F(7) 122(2) yes
F(3) C(43) F(8) 103(2) yes
F(3) C(43) O(2) 131(2) yes
F(3) C(43) C(33) 67(2) yes
F(7) C(43) F(8) 110(3) yes
F(7) C(43) O(2) 29.8(12) yes
F(7) C(43) C(33) 162(3) yes
F(8) C(43) O(2) 123(2) yes
F(8) C(43) C(33) 81(2) yes
O(2) C(43) C(33) 132(2) yes
N(1) N(2) H(1) 140(7) no
Cr(1) C(2) H(2) 132.5 no
C(1) C(2) H(2) 119.6 no
C(3) C(2) H(2) 119.6 no
Cr(1) C(3) H(3) 132.4 no
C(2) C(3) H(3) 120.1 no
C(4) C(3) H(3) 120.2 no
Cr(1) C(4) H(4) 129.3 no
C(3) C(4) H(4) 119.6 no
C(5) C(4) H(4) 119.6 no
Cr(1) C(5) H(5) 132.2 no
C(4) C(5) H(5) 120.2 no
C(6) C(5) H(5) 120.2 no
Cr(1) C(6) H(6) 133.4 no
C(1) C(6) H(6) 119.3 no
C(5) C(6) H(6) 119.2 no
P(1) C(7) H(7) 109.5 no
P(1) C(7) H(8) 109.5 no
P(1) C(7) H(9) 109.4 no
H(7) C(7) H(8) 109.5 no
H(7) C(7) H(9) 109.5 no
H(8) C(7) H(9) 109.5 no
P(1) C(8) H(10) 109.4 no
P(1) C(8) H(11) 109.6 no
P(1) C(8) H(12) 109.4 no
H(10) C(8) H(11) 109.5 no
H(10) C(8) H(12) 109.5 no
H(11) C(8) H(12) 109.5 no
Cr(1) C(10) H(13) 132.7 no
C(9) C(10) H(13) 119.6 no
C(11) C(10) H(13) 119.6 no
Cr(1) C(11) H(14) 133.2 no
C(10) C(11) H(14) 120.0 no
C(12) C(11) H(14) 119.3 no
Cr(1) C(12) H(15) 129.9 no
C(11) C(12) H(15) 120.2 no
C(13) C(12) H(15) 120.5 no
Cr(1) C(13) H(16) 132.0 no
C(12) C(13) H(16) 120.1 no
C(14) C(13) H(16) 120.3 no
Cr(1) C(14) H(17) 133.4 no
C(9) C(14) H(17) 119.2 no
C(13) C(14) H(17) 119.2 no
P(2) C(15) H(18) 109.6 no
P(2) C(15) H(19) 109.4 no
P(2) C(15) H(20) 109.4 no
H(18) C(15) H(19) 109.5 no
H(18) C(15) H(20) 109.5 no
H(19) C(15) H(20) 109.5 no
P(2) C(16) H(21) 109.4 no
P(2) C(16) H(22) 109.5 no
P(2) C(16) H(23) 109.5 no
H(21) C(16) H(22) 109.5 no
H(21) C(16) H(23) 109.5 no
H(22) C(16) H(23) 109.5 no
Cr(2) C(18) H(24) 132.3 no
C(17) C(18) H(24) 119.5 no
C(19) C(18) H(24) 119.6 no
Cr(2) C(19) H(25) 133.1 no
C(18) C(19) H(25) 119.8 no
C(20) C(19) H(25) 119.7 no
Cr(2) C(20) H(26) 129.6 no
C(19) C(20) H(26) 120.1 no
C(21) C(20) H(26) 120.1 no
Cr(2) C(21) H(27) 131.5 no
C(20) C(21) H(27) 120.5 no
C(22) C(21) H(27) 120.4 no
Cr(2) C(22) H(28) 133.2 no
C(17) C(22) H(28) 119.2 no
C(21) C(22) H(28) 119.5 no
P(3) C(23) H(29) 110.3 no
P(3) C(23) H(30) 109.2 no
P(3) C(23) H(31) 108.9 no
H(29) C(23) H(30) 109.5 no
H(29) C(23) H(31) 109.5 no
H(30) C(23) H(31) 109.5 no
P(3) C(24) H(32) 110.1 no
P(3) C(24) H(33) 109.1 no
P(3) C(24) H(34) 109.2 no
H(32) C(24) H(33) 109.5 no
H(32) C(24) H(34) 109.5 no
H(33) C(24) H(34) 109.5 no
Cr(2) C(26) H(35) 131.7 no
C(25) C(26) H(35) 119.1 no
C(27) C(26) H(35) 119.4 no
Cr(2) C(27) H(36) 132.9 no
C(26) C(27) H(36) 120.0 no
C(28) C(27) H(36) 120.0 no
Cr(2) C(28) H(37) 129.9 no
C(27) C(28) H(37) 120.1 no
C(29) C(28) H(37) 120.1 no
Cr(2) C(29) H(38) 132.7 no
C(28) C(29) H(38) 119.9 no
C(30) C(29) H(38) 119.8 no
Cr(2) C(30) H(39) 132.2 no
C(25) C(30) H(39) 119.5 no
C(29) C(30) H(39) 119.5 no
P(4) C(31) H(40) 109.5 no
P(4) C(31) H(41) 109.5 no
P(4) C(31) H(42) 109.4 no
H(40) C(31) H(41) 109.5 no
H(40) C(31) H(42) 109.5 no
H(41) C(31) H(42) 109.5 no
P(4) C(32) H(43) 109.4 no
P(4) C(32) H(44) 109.6 no
P(4) C(32) H(45) 109.4 no
H(43) C(32) H(44) 109.5 no
H(43) C(32) H(45) 109.5 no
H(44) C(32) H(45) 109.5 no

loop_
_geom_bond_atom_site_label_1
_geom_bond_atom_site_label_2
_geom_bond_distance
_geom_bond_publ_flag
W(1) P(1) 2.5281(15) yes
W(1) P(2) 2.5598(19) yes
W(1) P(3) 2.5350(15) yes
W(1) P(4) 2.5665(18) yes
W(1) O(1) 2.209(3) yes
W(1) N(1) 1.736(4) yes
Cr(1) C(1) 2.109(7) yes
Cr(1) C(2) 2.135(7) yes
Cr(1) C(3) 2.157(6) yes
Cr(1) C(4) 2.144(6) yes
Cr(1) C(5) 2.171(6) yes
Cr(1) C(6) 2.149(6) yes
Cr(1) C(9) 2.100(5) yes
Cr(1) C(10) 2.127(7) yes
Cr(1) C(11) 2.152(8) yes
Cr(1) C(12) 2.141(7) yes
Cr(1) C(13) 2.146(6) yes
Cr(1) C(14) 2.130(6) yes
Cr(2) C(17) 2.110(7) yes
Cr(2) C(18) 2.145(7) yes
Cr(2) C(19) 2.166(9) yes
Cr(2) C(20) 2.146(8) yes
Cr(2) C(21) 2.154(7) yes
Cr(2) C(22) 2.138(6) yes
Cr(2) C(25) 2.107(5) yes
Cr(2) C(26) 2.114(6) yes
Cr(2) C(27) 2.144(7) yes
Cr(2) C(28) 2.136(7) yes
Cr(2) C(29) 2.144(6) yes
Cr(2) C(30) 2.123(6) yes
S(1) S(3) 0.902(10) yes
S(1) F(7) 1.884(19) yes
S(1) O(1) 1.474(4) yes
S(1) O(2) 1.435(6) yes
S(1) O(3) 1.427(4) yes
S(1) C(33) 1.813(10) yes
S(1) C(43) 1.64(3) yes
S(2) O(4) 1.413(6) yes
S(2) O(5) 1.394(6) yes
S(2) O(6) 1.440(7) yes
S(2) C(34) 1.760(13) yes
S(3) F(2) 1.871(11) yes
S(3) O(1) 1.493(9) yes
S(3) O(3) 1.439(9) yes
S(3) O(9) 1.48(3) yes
S(3) C(33) 1.523(12) yes
S(3) C(43) 1.87(3) yes
P(1) C(1) 1.816(6) yes
P(1) C(7) 1.815(7) yes
P(1) C(8) 1.822(5) yes
P(2) C(9) 1.811(6) yes
P(2) C(15) 1.818(7) yes
P(2) C(16) 1.827(5) yes
P(3) C(17) 1.819(8) yes
P(3) C(23) 1.818(6) yes
P(3) C(24) 1.821(5) yes
P(4) C(25) 1.822(6) yes
P(4) C(31) 1.836(6) yes
P(4) C(32) 1.832(5) yes
F(1) F(8) 0.558(19) yes
F(1) C(33) 1.348(10) yes
F(1) C(43) 1.51(3) yes
F(2) O(9) 0.92(2) yes
F(2) C(33) 1.326(12) yes
F(3) C(33) 1.340(9) yes
F(3) C(43) 1.38(3) yes
F(4) C(34) 1.292(13) yes
F(5) C(34) 1.354(13) yes
F(6) C(34) 1.303(17) yes
F(7) O(2) 0.93(2) yes
F(7) C(43) 1.30(4) yes
F(8) C(33) 1.492(18) yes
F(8) C(43) 1.28(3) yes
O(2) C(43) 1.79(4) yes
O(7) C(35) 1.47(3) yes
O(7) C(38) 1.47(3) yes
O(8) C(39) 1.59(2) yes
O(8) C(42) 1.28(2) yes
O(9) C(33) 1.79(2) yes
N(1) N(2) 1.346(8) yes
C(1) C(2) 1.431(8) yes
C(1) C(6) 1.426(8) yes
C(2) C(3) 1.401(11) yes
C(3) C(4) 1.416(11) yes
C(4) C(5) 1.386(10) yes
C(5) C(6) 1.405(10) yes
C(9) C(10) 1.419(10) yes
C(9) C(14) 1.422(8) yes
C(10) C(11) 1.410(10) yes
C(11) C(12) 1.397(10) yes
C(12) C(13) 1.426(11) yes
C(13) C(14) 1.400(9) yes
C(17) C(18) 1.419(10) yes
C(17) C(22) 1.427(10) yes
C(18) C(19) 1.390(15) yes
C(19) C(20) 1.409(16) yes
C(20) C(21) 1.426(15) yes
C(21) C(22) 1.401(11) yes
C(25) C(26) 1.416(10) yes
C(25) C(30) 1.419(8) yes
C(26) C(27) 1.405(10) yes
C(27) C(28) 1.405(10) yes
C(28) C(29) 1.388(11) yes
C(29) C(30) 1.414(9) yes
C(33) C(43) 0.99(4) yes
C(35) C(36) 1.54(4) yes
C(36) C(37) 1.40(3) yes
C(37) C(38) 1.34(4) yes
C(39) C(40) 1.48(2) yes
C(40) C(41) 1.40(2) yes
C(41) C(42) 1.56(2) yes
N(2) H(1) 0.98(10) no
C(2) H(2) 0.970 no
C(3) H(3) 0.970 no
C(4) H(4) 0.970 no
C(5) H(5) 0.970 no
C(6) H(6) 0.970 no
C(7) H(7) 0.970 no
C(7) H(8) 0.970 no
C(7) H(9) 0.970 no
C(8) H(10) 0.970 no
C(8) H(11) 0.970 no
C(8) H(12) 0.970 no
C(10) H(13) 0.970 no
C(11) H(14) 0.970 no
C(12) H(15) 0.970 no
C(13) H(16) 0.970 no
C(14) H(17) 0.970 no
C(15) H(18) 0.970 no
C(15) H(19) 0.970 no
C(15) H(20) 0.970 no
C(16) H(21) 0.970 no
C(16) H(22) 0.970 no
C(16) H(23) 0.970 no
C(18) H(24) 0.970 no
C(19) H(25) 0.970 no
C(20) H(26) 0.970 no
C(21) H(27) 0.970 no
C(22) H(28) 0.970 no
C(23) H(29) 0.970 no
C(23) H(30) 0.970 no
C(23) H(31) 0.970 no
C(24) H(32) 0.970 no
C(24) H(33) 0.970 no
C(24) H(34) 0.970 no
C(26) H(35) 0.970 no
C(27) H(36) 0.970 no
C(28) H(37) 0.970 no
C(29) H(38) 0.970 no
C(30) H(39) 0.970 no
C(31) H(40) 0.970 no
C(31) H(41) 0.970 no
C(31) H(42) 0.970 no
C(32) H(43) 0.970 no
C(32) H(44) 0.970 no
C(32) H(45) 0.970 no

loop_
_geom_contact_atom_site_label_1
_geom_contact_atom_site_label_2
_geom_contact_distance
_geom_contact_site_symmetry_2
F(2) C(3) 3.296(8) 1_565
F(3) C(28) 3.526(8) 2_645
F(4) C(40) 3.289(19) 3_655
F(5) C(19) 3.227(14) 3_675
F(6) C(12) 3.275(15) 3_765
F(7) C(28) 3.251(19) 2_645
F(7) C(29) 3.19(2) 2_645
F(7) C(31) 3.57(2) 2_655
O(2) C(32) 3.405(8) 2_655
O(3) C(2) 3.358(8) 1_565
O(3) C(32) 3.341(7) 2_655
O(4) N(2) 2.917(10) .
O(4) C(16) 3.292(9) .
O(4) C(19) 3.488(11) 3_675
O(5) N(2) 2.883(10) 3_665
O(5) C(21) 3.426(12) 3_665
O(5) C(22) 3.232(10) 3_665
O(5) C(31) 3.392(8) 3_665
O(6) C(5) 3.345(9) .
O(6) C(24) 3.369(10) 1_545
O(9) C(2) 3.59(2) 1_565
O(9) C(3) 2.96(2) 1_565
O(9) C(4) 3.51(2) 1_565
N(2) O(4) 2.917(10) .
N(2) O(5) 2.883(10) 3_665
C(2) O(3) 3.358(8) 1_545
C(2) O(9) 3.59(2) 1_545
C(3) F(2) 3.296(8) 1_545
C(3) O(9) 2.96(2) 1_545
C(4) O(9) 3.51(2) 1_545
C(5) O(6) 3.345(9) .
C(6) C(23) 3.496(9) 1_545
C(8) C(28) 3.476(8) 2_645
C(8) C(29) 3.496(8) 2_645
C(12) F(6) 3.275(15) 3_765
C(16) O(4) 3.292(9) .
C(19) F(5) 3.227(14) 3_675
C(19) O(4) 3.488(11) 3_675
C(21) O(5) 3.426(12) 3_665
C(21) C(24) 3.249(8) 3_675
C(22) O(5) 3.232(10) 3_665
C(22) C(24) 3.460(7) 3_675
C(23) C(6) 3.496(9) 1_565
C(24) O(6) 3.369(10) 1_565
C(24) C(21) 3.249(8) 3_675
C(24) C(22) 3.460(7) 3_675
C(28) F(3) 3.526(8) 2_655
C(28) F(7) 3.251(19) 2_655
C(28) C(8) 3.476(8) 2_655
C(29) F(7) 3.19(2) 2_655
C(29) C(8) 3.496(8) 2_655
C(31) F(7) 3.57(2) 2_645
C(31) O(5) 3.392(8) 3_665
C(32) O(2) 3.405(8) 2_645
C(32) O(3) 3.341(7) 2_645
C(40) F(4) 3.289(19) 3_655
S(1) H(44) 3.333 2_655
S(1) H(45) 3.496 2_655
S(2) H(1) 3.20(11) .
S(2) H(5) 3.463 .
S(2) H(25) 3.319 3_675
S(2) H(27) 3.423 3_665
F(1) H(2) 3.590 1_565
F(1) H(3) 3.539 1_565
F(1) H(42) 3.193 2_655
F(1) H(44) 3.590 2_655
F(2) H(3) 2.757 1_565
F(3) H(37) 2.986 2_645
F(4) H(15) 3.438 3_765
F(4) H(27) 2.919 3_665
F(4) H(40) 3.263 3_665
F(5) H(25) 2.348 3_675
F(5) H(26) 3.585 3_675
F(5) H(37) 3.336 3_675
F(5) H(40) 3.249 3_665
F(5) H(41) 3.500 3_665
F(5) H(42) 3.594 3_665
F(6) H(5) 3.428 .
F(6) H(14) 3.438 3_765
F(6) H(15) 2.457 3_765
F(6) H(21) 3.287 .
F(6) H(25) 3.531 3_675
F(7) H(8) 3.052 2_655
F(7) H(37) 2.831 2_645
F(7) H(38) 2.672 2_645
F(7) H(42) 2.738 2_655
F(7) H(44) 3.393 2_655
F(7) H(45) 3.221 2_655
F(8) H(37) 3.534 2_645
F(8) H(42) 2.766 2_655
F(8) H(44) 3.471 2_655
O(2) H(8) 2.934 2_655
O(2) H(38) 3.009 2_645
O(2) H(42) 3.176 2_655
O(2) H(44) 3.150 2_655
O(2) H(45) 2.789 2_655
O(3) H(2) 3.240 1_565
O(3) H(7) 2.803 1_565
O(3) H(44) 2.648 2_655
O(3) H(45) 3.251 2_655
O(4) H(1) 2.06(11) .
O(4) H(5) 3.423 .
O(4) H(6) 2.902 .
O(4) H(21) 2.618 .
O(4) H(23) 3.105 .
O(4) H(25) 2.766 3_675
O(5) H(1) 3.19(12) 3_665
O(5) H(25) 3.529 3_675
O(5) H(27) 2.928 3_665
O(5) H(28) 2.507 3_665
O(5) H(34) 3.227 1_545
O(5) H(40) 2.732 3_665
O(5) H(41) 3.173 3_665
O(6) H(5) 2.640 .
O(6) H(6) 3.539 .
O(6) H(18) 3.438 1_545
O(6) H(27) 3.074 3_665
O(6) H(29) 2.877 1_545
O(6) H(32) 2.889 1_545
O(6) H(34) 3.001 1_545
O(7) H(37) 3.577 1_545
O(8) H(3) 3.036 1_455
O(8) H(4) 3.372 1_455
O(8) H(22) 2.899 3_665
O(8) H(26) 3.269 1_545
O(9) H(3) 2.683 1_565
C(3) H(20) 3.491 1_545
C(3) H(31) 3.571 1_545
C(4) H(14) 3.296 3_765
C(4) H(20) 3.112 1_545
C(4) H(31) 3.302 1_545
C(5) H(14) 3.100 3_765
C(5) H(20) 3.596 1_545
C(5) H(29) 3.319 1_545
C(5) H(31) 3.124 1_545
C(6) H(29) 3.100 1_545
C(6) H(30) 3.560 1_545
C(6) H(31) 3.271 1_545
C(7) H(30) 3.107 1_545
C(7) H(38) 2.838 1_545
C(7) H(43) 3.327 2_645
C(7) H(44) 3.572 2_645
C(10) H(4) 3.432 3_765
C(10) H(14) 3.286 3_765
C(11) H(4) 3.442 3_765
C(11) H(5) 3.371 3_765
C(11) H(14) 3.191 3_765
C(15) H(4) 3.400 1_565
C(16) H(26) 3.504 3_675
C(17) H(33) 3.519 3_675
C(18) H(33) 3.509 3_675
C(19) H(23) 3.462 3_675
C(19) H(33) 3.338 3_675
C(20) H(23) 3.137 3_675
C(20) H(32) 3.405 3_675
C(20) H(33) 3.154 3_675
C(21) H(32) 3.111 3_675
C(21) H(33) 3.090 3_675
C(21) H(34) 2.996 3_675
C(22) H(33) 3.250 3_675
C(22) H(34) 2.932 3_675
C(23) H(9) 3.298 1_565
C(24) H(27) 3.404 3_675
C(25) H(11) 3.107 2_655
C(26) H(11) 3.089 2_655
C(27) H(10) 3.424 2_655
C(27) H(11) 3.200 2_655
C(28) H(10) 3.431 2_655
C(28) H(11) 3.319 2_655
C(28) H(12) 3.109 2_655
C(29) H(7) 3.502 1_565
C(29) H(9) 3.522 1_565
C(29) H(11) 3.265 2_655
C(29) H(12) 2.930 2_655
C(29) H(43) 3.408 2_655
C(29) H(45) 3.560 2_655
C(30) H(11) 3.148 2_655
C(30) H(12) 3.358 2_655
C(30) H(45) 3.364 2_655
C(32) H(7) 3.150 2_655
C(32) H(11) 3.536 2_655
C(32) H(38) 3.530 2_645
C(32) H(39) 3.595 2_645
C(34) H(15) 3.471 3_765
C(34) H(25) 3.169 3_675
C(34) H(40) 3.599 3_665
C(36) H(36) 3.589 2_545
C(37) H(2) 3.573 1_455
C(37) H(16) 3.400 1_455
C(37) H(36) 3.298 2_545
C(38) H(15) 3.124 1_455
C(38) H(16) 3.166 1_455
C(39) H(26) 3.217 1_545
C(40) H(26) 3.487 1_545
C(40) H(27) 3.466 1_545
C(41) H(18) 3.166 3_665
C(41) H(19) 3.594 3_665
C(41) H(22) 3.316 3_665
C(42) H(3) 3.480 1_455
C(42) H(4) 3.045 1_455
C(42) H(13) 3.208 3_665
C(42) H(18) 3.485 3_665
C(42) H(19) 3.313 1_445
C(42) H(19) 3.393 3_665
C(42) H(22) 2.670 3_665
C(43) H(37) 3.195 2_645
C(43) H(42) 3.275 2_655
H(1) S(2) 3.20(11) .
H(1) O(4) 2.06(11) .
H(1) O(5) 3.19(12) 3_665
H(1) H(1) 3.58(14) 3_665
H(1) H(24) 3.526 1_545
H(2) F(1) 3.590 1_545
H(2) O(3) 3.240 1_545
H(2) C(37) 3.573 1_655
H(3) F(1) 3.539 1_545
H(3) F(2) 2.757 1_545
H(3) O(8) 3.036 1_655
H(3) O(9) 2.683 1_545
H(3) C(42) 3.480 1_655
H(4) O(8) 3.372 1_655
H(4) C(10) 3.432 3_765
H(4) C(11) 3.442 3_765
H(4) C(15) 3.400 1_545
H(4) C(42) 3.045 1_655
H(4) H(13) 2.881 3_765
H(4) H(14) 2.908 3_765
H(4) H(18) 3.454 1_545
H(4) H(19) 3.143 1_545
H(4) H(20) 3.053 1_545
H(5) S(2) 3.463 .
H(5) F(6) 3.428 .
H(5) O(4) 3.423 .
H(5) O(6) 2.640 .
H(5) C(11) 3.371 3_765
H(5) H(14) 2.547 3_765
H(5) H(29) 3.432 1_545
H(5) H(31) 3.458 1_545
H(6) O(4) 2.902 .
H(6) O(6) 3.539 .
H(6) H(29) 3.031 1_545
H(7) O(3) 2.803 1_545
H(7) C(29) 3.502 1_545
H(7) C(32) 3.150 2_645
H(7) H(30) 2.753 1_545
H(7) H(38) 2.688 1_545
H(7) H(39) 3.313 1_545
H(7) H(43) 2.749 2_645
H(7) H(44) 2.719 2_645
H(7) H(45) 3.587 2_645
H(8) F(7) 3.052 2_645
H(8) O(2) 2.934 2_645
H(8) H(38) 2.637 1_545
H(8) H(43) 3.014 2_645
H(9) C(23) 3.298 1_545
H(9) C(29) 3.522 1_545
H(9) H(24) 2.990 1_545
H(9) H(29) 3.155 1_545
H(9) H(30) 2.599 1_545
H(9) H(38) 2.704 1_545
H(10) C(27) 3.424 2_645
H(10) C(28) 3.431 2_645
H(11) C(25) 3.107 2_645
H(11) C(26) 3.089 2_645
H(11) C(27) 3.200 2_645
H(11) C(28) 3.319 2_645
H(11) C(29) 3.265 2_645
H(11) C(30) 3.148 2_645
H(11) C(32) 3.536 2_645
H(11) H(35) 3.566 2_645
H(11) H(43) 3.356 2_645
H(11) H(44) 2.952 2_645
H(12) C(28) 3.109 2_645
H(12) C(29) 2.930 2_645
H(12) C(30) 3.358 2_645
H(12) H(37) 3.424 2_645
H(12) H(38) 3.104 2_645
H(13) C(42) 3.208 3_665
H(13) H(4) 2.881 3_765
H(13) H(14) 2.882 3_765
H(14) F(6) 3.438 3_765
H(14) C(4) 3.296 3_765
H(14) C(5) 3.100 3_765
H(14) C(10) 3.286 3_765
H(14) C(11) 3.191 3_765
H(14) H(4) 2.908 3_765
H(14) H(5) 2.547 3_765
H(14) H(13) 2.882 3_765
H(14) H(14) 2.698 3_765
H(15) F(4) 3.438 3_765
H(15) F(6) 2.457 3_765
H(15) C(34) 3.471 3_765
H(15) C(38) 3.124 1_655
H(16) C(37) 3.400 1_655
H(16) C(38) 3.166 1_655
H(18) O(6) 3.438 1_565
H(18) C(41) 3.166 3_665
H(18) C(42) 3.485 3_665
H(18) H(4) 3.454 1_565
H(19) C(41) 3.594 3_665
H(19) C(42) 3.313 1_665
H(19) C(42) 3.393 3_665
H(19) H(4) 3.143 1_565
H(20) C(3) 3.491 1_565
H(20) C(4) 3.112 1_565
H(20) C(5) 3.596 1_565
H(20) H(4) 3.053 1_565
H(21) F(6) 3.287 .
H(21) O(4) 2.618 .
H(22) O(8) 2.899 3_665
H(22) C(41) 3.316 3_665
H(22) C(42) 2.670 3_665
H(22) H(26) 3.208 3_675
H(23) O(4) 3.105 .
H(23) C(19) 3.462 3_675
H(23) C(20) 3.137 3_675
H(23) H(25) 3.486 3_675
H(23) H(26) 2.971 3_675
H(24) H(1) 3.526 1_565
H(24) H(9) 2.990 1_565
H(25) S(2) 3.319 3_675
H(25) F(5) 2.348 3_675
H(25) F(6) 3.531 3_675
H(25) O(4) 2.766 3_675
H(25) O(5) 3.529 3_675
H(25) C(34) 3.169 3_675
H(25) H(23) 3.486 3_675
H(26) F(5) 3.585 3_675
H(26) O(8) 3.269 1_565
H(26) C(16) 3.504 3_675
H(26) C(39) 3.217 1_565
H(26) C(40) 3.487 1_565
H(26) H(22) 3.208 3_675
H(26) H(23) 2.971 3_675
H(26) H(32) 3.571 3_675
H(27) S(2) 3.423 3_665
H(27) F(4) 2.919 3_665
H(27) O(5) 2.928 3_665
H(27) O(6) 3.074 3_665
H(27) C(24) 3.404 3_675
H(27) C(40) 3.466 1_565
H(27) H(32) 3.059 3_675
H(27) H(33) 3.500 3_675
H(27) H(34) 3.108 3_675
H(28) O(5) 2.507 3_665
H(28) H(34) 2.965 3_675
H(29) O(6) 2.877 1_565
H(29) C(5) 3.319 1_565
H(29) C(6) 3.100 1_565
H(29) H(5) 3.432 1_565
H(29) H(6) 3.031 1_565
H(29) H(9) 3.155 1_565
H(30) C(6) 3.560 1_565
H(30) C(7) 3.107 1_565
H(30) H(7) 2.753 1_565
H(30) H(9) 2.599 1_565
H(31) C(3) 3.571 1_565
H(31) C(4) 3.302 1_565
H(31) C(5) 3.124 1_565
H(31) C(6) 3.271 1_565
H(31) H(5) 3.458 1_565
H(32) O(6) 2.889 1_565
H(32) C(20) 3.405 3_675
H(32) C(21) 3.111 3_675
H(32) H(26) 3.571 3_675
H(32) H(27) 3.059 3_675
H(33) C(17) 3.519 3_675
H(33) C(18) 3.509 3_675
H(33) C(19) 3.338 3_675
H(33) C(20) 3.154 3_675
H(33) C(21) 3.090 3_675
H(33) C(22) 3.250 3_675
H(33) H(27) 3.500 3_675
H(33) H(34) 3.404 3_675
H(34) O(5) 3.227 1_565
H(34) O(6) 3.001 1_565
H(34) C(21) 2.996 3_675
H(34) C(22) 2.932 3_675
H(34) H(27) 3.108 3_675
H(34) H(28) 2.965 3_675
H(34) H(33) 3.404 3_675
H(34) H(34) 3.594 3_675
H(35) H(11) 3.566 2_655
H(36) C(36) 3.589 2_555
H(36) C(37) 3.298 2_555
H(37) F(3) 2.986 2_655
H(37) F(5) 3.336 3_675
H(37) F(7) 2.831 2_655
H(37) F(8) 3.534 2_655
H(37) O(7) 3.577 1_565
H(37) C(43) 3.195 2_655
H(37) H(12) 3.424 2_655
H(38) F(7) 2.672 2_655
H(38) O(2) 3.009 2_655
H(38) C(7) 2.838 1_565
H(38) C(32) 3.530 2_655
H(38) H(7) 2.688 1_565
H(38) H(8) 2.637 1_565
H(38) H(9) 2.704 1_565
H(38) H(12) 3.104 2_655
H(38) H(41) 3.503 1_565
H(38) H(43) 2.892 2_655
H(38) H(45) 3.428 2_655
H(39) C(32) 3.595 2_655
H(39) H(7) 3.313 1_565
H(39) H(43) 3.583 2_655
H(39) H(44) 3.570 2_655
H(39) H(45) 3.074 2_655
H(40) F(4) 3.263 3_665
H(40) F(5) 3.249 3_665
H(40) O(5) 2.732 3_665
H(40) C(34) 3.599 3_665
H(41) F(5) 3.500 3_665
H(41) O(5) 3.173 3_665
H(41) H(38) 3.503 1_545
H(42) F(1) 3.193 2_645
H(42) F(5) 3.594 3_665
H(42) F(7) 2.738 2_645
H(42) F(8) 2.766 2_645
H(42) O(2) 3.176 2_645
H(42) C(43) 3.275 2_645
H(43) C(7) 3.327 2_655
H(43) C(29) 3.408 2_645
H(43) H(7) 2.749 2_655
H(43) H(8) 3.014 2_655
H(43) H(11) 3.356 2_655
H(43) H(38) 2.892 2_645
H(43) H(39) 3.583 2_645
H(44) S(1) 3.333 2_645
H(44) F(1) 3.590 2_645
H(44) F(7) 3.393 2_645
H(44) F(8) 3.471 2_645
H(44) O(2) 3.150 2_645
H(44) O(3) 2.648 2_645
H(44) C(7) 3.572 2_655
H(44) H(7) 2.719 2_655
H(44) H(11) 2.952 2_655
H(44) H(39) 3.570 2_645
H(45) S(1) 3.496 2_645
H(45) F(7) 3.221 2_645
H(45) O(2) 2.789 2_645
H(45) O(3) 3.251 2_645
H(45) C(29) 3.560 2_645
H(45) C(30) 3.364 2_645
H(45) H(7) 3.587 2_655
H(45) H(38) 3.428 2_645
H(45) H(39) 3.074 2_645
W(1) Cr(1) 4.7442(11) .
W(1) Cr(2) 4.7800(12) .
Cr(1) Cr(2) 9.5236(16) .
O(4) H(1) 2.06(11) .
N(2) H(1) 0.98(10) .

loop_
_geom_torsion_atom_site_label_1
_geom_torsion_atom_site_label_2
_geom_torsion_atom_site_label_3
_geom_torsion_atom_site_label_4
_geom_torsion
P(1) W(1) P(2) C(9) -19.3(2)
P(1) W(1) P(2) C(15) -138.8(2)
P(1) W(1) P(2) C(16) 101.1(2)
P(2) W(1) P(1) C(1) -25.2(2)
P(2) W(1) P(1) C(7) -140.3(2)
P(2) W(1) P(1) C(8) 99.3(2)
P(1) W(1) P(3) C(17) -146(3)
P(1) W(1) P(3) C(23) -20(3)
P(1) W(1) P(3) C(24) 101(3)
P(3) W(1) P(1) C(1) -77(3)
P(3) W(1) P(1) C(7) 168(3)
P(3) W(1) P(1) C(8) 47(3)
P(1) W(1) P(4) C(25) 162.5(2)
P(1) W(1) P(4) C(31) -76.9(2)
P(1) W(1) P(4) C(32) 41.0(2)
P(4) W(1) P(1) C(1) 161.9(2)
P(4) W(1) P(1) C(7) 46.8(2)
P(4) W(1) P(1) C(8) -73.6(2)
P(1) W(1) O(1) S(1) -118.4(5)
P(1) W(1) O(1) S(3) 153.9(10)
O(1) W(1) P(1) C(1) -109.5(2)
O(1) W(1) P(1) C(7) 135.3(2)
O(1) W(1) P(1) C(8) 15.0(3)
P(1) W(1) N(1) N(2) 22(6)
N(1) W(1) P(1) C(1) 68.8(3)
N(1) W(1) P(1) C(7) -46.3(2)
N(1) W(1) P(1) C(8) -166.7(3)
P(2) W(1) P(3) C(17) 161.5(2)
P(2) W(1) P(3) C(23) -71.9(2)
P(2) W(1) P(3) C(24) 49.4(2)
P(3) W(1) P(2) C(9) 160.1(2)
P(3) W(1) P(2) C(15) 40.5(2)
P(3) W(1) P(2) C(16) -79.6(2)
P(2) W(1) P(4) C(25) 65.4(4)
P(2) W(1) P(4) C(31) -174.1(4)
P(2) W(1) P(4) C(32) -56.2(4)
P(4) W(1) P(2) C(9) 77.5(4)
P(4) W(1) P(2) C(15) -42.0(5)
P(4) W(1) P(2) C(16) -162.1(4)
P(2) W(1) O(1) S(1) 147.5(5)
P(2) W(1) O(1) S(3) 59.8(10)
O(1) W(1) P(2) C(9) 67.0(2)
O(1) W(1) P(2) C(15) -52.5(2)
O(1) W(1) P(2) C(16) -172.6(2)
P(2) W(1) N(1) N(2) 116(6)
N(1) W(1) P(2) C(9) -108.6(2)
N(1) W(1) P(2) C(15) 131.9(2)
N(1) W(1) P(2) C(16) 11.7(2)
P(3) W(1) P(4) C(25) -16.7(2)
P(3) W(1) P(4) C(31) 103.8(2)
P(3) W(1) P(4) C(32) -138.3(2)
P(4) W(1) P(3) C(17) -25.6(2)
P(4) W(1) P(3) C(23) 101.0(2)
P(4) W(1) P(3) C(24) -137.7(2)
P(3) W(1) O(1) S(1) 62.1(5)
P(3) W(1) O(1) S(3) -25.7(10)
O(1) W(1) P(3) C(17) -114.2(2)
O(1) W(1) P(3) C(23) 12.4(3)
O(1) W(1) P(3) C(24) 133.8(2)
P(3) W(1) N(1) N(2) -158(6)
N(1) W(1) P(3) C(17) 67.5(2)
N(1) W(1) P(3) C(23) -165.9(3)
N(1) W(1) P(3) C(24) -44.5(3)
P(4) W(1) O(1) S(1) -31.2(5)
P(4) W(1) O(1) S(3) -118.9(10)
O(1) W(1) P(4) C(25) 75.8(2)
O(1) W(1) P(4) C(31) -163.7(2)
O(1) W(1) P(4) C(32) -45.7(2)
P(4) W(1) N(1) N(2) -65(6)
N(1) W(1) P(4) C(25) -108.5(2)
N(1) W(1) P(4) C(31) 12.0(2)
N(1) W(1) P(4) C(32) 129.9(2)
O(1) W(1) N(1) N(2) 43(8)
N(1) W(1) O(1) S(1) -140(2)
N(1) W(1) O(1) S(3) 133(2)
C(1) Cr(1) C(2) C(3) 134.4(5)
C(2) Cr(1) C(1) P(1) 118.1(5)
C(2) Cr(1) C(1) C(6) -128.4(4)
C(1) Cr(1) C(3) C(2) -28.8(3)
C(1) Cr(1) C(3) C(4) 104.9(5)
C(3) Cr(1) C(1) P(1) 146.0(4)
C(3) Cr(1) C(1) C(2) 27.9(3)
C(3) Cr(1) C(1) C(6) -100.4(3)
C(1) Cr(1) C(4) C(3) -66.4(4)
C(1) Cr(1) C(4) C(5) 66.0(5)
C(4) Cr(1) C(1) P(1) -176.8(4)
C(4) Cr(1) C(1) C(2) 65.1(3)
C(4) Cr(1) C(1) C(6) -63.2(3)
C(1) Cr(1) C(5) C(4) -105.6(5)
C(1) Cr(1) C(5) C(6) 27.9(3)
C(5) Cr(1) C(1) P(1) -140.7(4)
C(5) Cr(1) C(1) C(2) 101.2(3)
C(5) Cr(1) C(1) C(6) -27.1(3)
C(1) Cr(1) C(6) C(5) -135.7(5)
C(6) Cr(1) C(1) P(1) -113.5(5)
C(6) Cr(1) C(1) C(2) 128.4(4)
C(1) Cr(1) C(9) P(2) -28.8(4)
C(1) Cr(1) C(9) C(10) -148.6(3)
C(1) Cr(1) C(9) C(14) 82.5(4)
C(9) Cr(1) C(1) P(1) -28.4(4)
C(9) Cr(1) C(1) C(2) -146.5(3)
C(9) Cr(1) C(1) C(6) 85.2(3)
C(1) Cr(1) C(10) C(9) 44.6(4)
C(1) Cr(1) C(10) C(11) 179.1(3)
C(10) Cr(1) C(1) P(1) -55.4(5)
C(10) Cr(1) C(1) C(2) -173.5(3)
C(10) Cr(1) C(1) C(6) 58.2(4)
C(1) Cr(1) C(11) C(10) -4.5(19)
C(1) Cr(1) C(11) C(12) 130.5(16)
C(11) Cr(1) C(1) P(1) -51.5(19)
C(11) Cr(1) C(1) C(2) -169.6(16)
C(11) Cr(1) C(1) C(6) 62.0(18)
C(1) Cr(1) C(12) C(11) -168.5(4)
C(1) Cr(1) C(12) C(13) -36.8(6)
C(12) Cr(1) C(1) P(1) 69.6(6)
C(12) Cr(1) C(1) C(2) -48.5(5)
C(12) Cr(1) C(1) C(6) -176.9(4)
C(1) Cr(1) C(13) C(12) 159.3(3)
C(1) Cr(1) C(13) C(14) -67.5(4)
C(13) Cr(1) C(1) P(1) 45.6(4)
C(13) Cr(1) C(1) C(2) -72.5(3)
C(13) Cr(1) C(1) C(6) 159.2(3)
C(1) Cr(1) C(14) C(9) -103.2(4)
C(1) Cr(1) C(14) C(13) 120.9(4)
C(14) Cr(1) C(1) P(1) 10.6(4)
C(14) Cr(1) C(1) C(2) -107.5(3)
C(14) Cr(1) C(1) C(6) 124.2(3)
C(2) Cr(1) C(3) C(4) 133.6(6)
C(3) Cr(1) C(2) C(1) -134.4(5)
C(2) Cr(1) C(4) C(3) -28.5(4)
C(2) Cr(1) C(4) C(5) 104.0(5)
C(4) Cr(1) C(2) C(1) -105.6(4)
C(4) Cr(1) C(2) C(3) 28.7(4)
C(2) Cr(1) C(5) C(4) -66.6(5)
C(2) Cr(1) C(5) C(6) 66.9(3)
C(5) Cr(1) C(2) C(1) -69.0(3)
C(5) Cr(1) C(2) C(3) 65.3(4)
C(2) Cr(1) C(6) C(1) 32.1(3)
C(2) Cr(1) C(6) C(5) -103.6(4)
C(6) Cr(1) C(2) C(1) -31.9(3)
C(6) Cr(1) C(2) C(3) 102.5(4)
C(2) Cr(1) C(9) P(2) -57.2(5)
C(2) Cr(1) C(9) C(10) -176.9(3)
C(2) Cr(1) C(9) C(14) 54.1(5)
C(9) Cr(1) C(2) C(1) 47.2(4)
C(9) Cr(1) C(2) C(3) -178.5(3)
C(2) Cr(1) C(10) C(9) 15.4(18)
C(2) Cr(1) C(10) C(11) 149.9(15)
C(10) Cr(1) C(2) C(1) 34.0(18)
C(10) Cr(1) C(2) C(3) 168.4(15)
C(2) Cr(1) C(11) C(10) -171.8(4)
C(2) Cr(1) C(11) C(12) -36.8(7)
C(11) Cr(1) C(2) C(1) 177.2(4)
C(11) Cr(1) C(2) C(3) -48.5(6)
C(2) Cr(1) C(12) C(11) 159.9(4)
C(2) Cr(1) C(12) C(13) -68.4(4)
C(12) Cr(1) C(2) C(1) 153.2(3)
C(12) Cr(1) C(2) C(3) -72.4(4)
C(2) Cr(1) C(13) C(12) 121.7(4)
C(2) Cr(1) C(13) C(14) -105.1(4)
C(13) Cr(1) C(2) C(1) 117.2(3)
C(13) Cr(1) C(2) C(3) -108.4(4)
C(2) Cr(1) C(14) C(9) -141.9(4)
C(2) Cr(1) C(14) C(13) 82.2(4)
C(14) Cr(1) C(2) C(1) 79.1(3)
C(14) Cr(1) C(2) C(3) -146.5(4)
C(3) Cr(1) C(4) C(5) 132.5(7)
C(4) Cr(1) C(3) C(2) -133.6(6)
C(3) Cr(1) C(5) C(4) -29.5(5)
C(3) Cr(1) C(5) C(6) 103.9(4)
C(5) Cr(1) C(3) C(2) -104.8(4)
C(5) Cr(1) C(3) C(4) 28.8(4)
C(3) Cr(1) C(6) C(1) 69.7(3)
C(3) Cr(1) C(6) C(5) -66.0(4)
C(6) Cr(1) C(3) C(2) -67.7(4)
C(6) Cr(1) C(3) C(4) 66.0(4)
C(3) Cr(1) C(9) P(2) -63.0(16)
C(3) Cr(1) C(9) C(10) 177.3(15)
C(3) Cr(1) C(9) C(14) 48.3(17)
C(9) Cr(1) C(3) C(2) 6.9(17)
C(9) Cr(1) C(3) C(4) 140.5(15)
C(3) Cr(1) C(10) C(9) -179.1(4)
C(3) Cr(1) C(10) C(11) -44.6(6)
C(10) Cr(1) C(3) C(2) -176.6(4)
C(10) Cr(1) C(3) C(4) -42.9(7)
C(3) Cr(1) C(11) C(10) 156.9(3)
C(3) Cr(1) C(11) C(12) -68.2(4)
C(11) Cr(1) C(3) C(2) 154.0(3)
C(11) Cr(1) C(3) C(4) -72.4(5)
C(3) Cr(1) C(12) C(11) 123.4(4)
C(3) Cr(1) C(12) C(13) -105.0(4)
C(12) Cr(1) C(3) C(2) 118.6(4)
C(12) Cr(1) C(3) C(4) -107.7(5)
C(3) Cr(1) C(13) C(12) 84.1(4)
C(3) Cr(1) C(13) C(14) -142.7(4)
C(13) Cr(1) C(3) C(2) 79.4(4)
C(13) Cr(1) C(3) C(4) -146.9(5)
C(3) Cr(1) C(14) C(9) -170.2(4)
C(3) Cr(1) C(14) C(13) 53.9(6)
C(14) Cr(1) C(3) C(2) 48.0(5)
C(14) Cr(1) C(3) C(4) -178.4(4)
C(4) Cr(1) C(5) C(6) 133.5(6)
C(5) Cr(1) C(4) C(3) -132.5(7)
C(4) Cr(1) C(6) C(1) 107.3(4)
C(4) Cr(1) C(6) C(5) -28.4(4)
C(6) Cr(1) C(4) C(3) -103.8(5)
C(6) Cr(1) C(4) C(5) 28.7(4)
C(4) Cr(1) C(9) P(2) 68.2(7)
C(4) Cr(1) C(9) C(10) -51.6(7)
C(4) Cr(1) C(9) C(14) 179.5(5)
C(9) Cr(1) C(4) C(3) -168.6(5)
C(9) Cr(1) C(4) C(5) -36.1(8)
C(4) Cr(1) C(10) C(9) 152.5(3)
C(4) Cr(1) C(10) C(11) -72.9(4)
C(10) Cr(1) C(4) C(3) 157.7(4)
C(10) Cr(1) C(4) C(5) -69.9(5)
C(4) Cr(1) C(11) C(10) 119.7(4)
C(4) Cr(1) C(11) C(12) -105.3(4)
C(11) Cr(1) C(4) C(3) 120.4(5)
C(11) Cr(1) C(4) C(5) -107.2(5)
C(4) Cr(1) C(12) C(11) 84.8(4)
C(4) Cr(1) C(12) C(13) -143.5(4)
C(12) Cr(1) C(4) C(3) 81.7(5)
C(12) Cr(1) C(4) C(5) -145.8(5)
C(4) Cr(1) C(13) C(12) 54.7(6)
C(4) Cr(1) C(13) C(14) -172.1(4)
C(13) Cr(1) C(4) C(3) 49.1(7)
C(13) Cr(1) C(4) C(5) -178.4(4)
C(4) Cr(1) C(14) C(9) -178(2)
C(4) Cr(1) C(14) C(13) 46(2)
C(14) Cr(1) C(4) C(3) 9(2)
C(14) Cr(1) C(4) C(5) 141(2)
C(5) Cr(1) C(6) C(1) 135.7(5)
C(6) Cr(1) C(5) C(4) -133.5(6)
C(5) Cr(1) C(9) P(2) 44.9(5)
C(5) Cr(1) C(9) C(10) -74.8(4)
C(5) Cr(1) C(9) C(14) 156.3(4)
C(9) Cr(1) C(5) C(4) 160.1(5)
C(9) Cr(1) C(5) C(6) -66.4(4)
C(5) Cr(1) C(10) C(9) 117.1(3)
C(5) Cr(1) C(10) C(11) -108.4(4)
C(10) Cr(1) C(5) C(4) 121.8(5)
C(10) Cr(1) C(5) C(6) -104.7(4)
C(5) Cr(1) C(11) C(10) 81.8(4)
C(5) Cr(1) C(11) C(12) -143.3(4)
C(11) Cr(1) C(5) C(4) 83.1(5)
C(11) Cr(1) C(5) C(6) -143.4(3)
C(5) Cr(1) C(12) C(11) 55.1(5)
C(5) Cr(1) C(12) C(13) -173.3(3)
C(12) Cr(1) C(5) C(4) 50.8(6)
C(12) Cr(1) C(5) C(6) -175.7(4)
C(5) Cr(1) C(13) C(12) 46(2)
C(5) Cr(1) C(13) C(14) 179.4(15)
C(13) Cr(1) C(5) C(4) 10(2)
C(13) Cr(1) C(5) C(6) 143(2)
C(5) Cr(1) C(14) C(9) -44.0(7)
C(5) Cr(1) C(14) C(13) -179.9(3)
C(14) Cr(1) C(5) C(4) -171.0(5)
C(14) Cr(1) C(5) C(6) -37.5(7)
C(6) Cr(1) C(9) P(2) 10.4(4)
C(6) Cr(1) C(9) C(10) -109.3(3)
C(6) Cr(1) C(9) C(14) 121.7(4)
C(9) Cr(1) C(6) C(1) -101.2(3)
C(9) Cr(1) C(6) C(5) 123.1(3)
C(6) Cr(1) C(10) C(9) 78.7(3)
C(6) Cr(1) C(10) C(11) -146.8(4)
C(10) Cr(1) C(6) C(1) -139.8(3)
C(10) Cr(1) C(6) C(5) 84.6(4)
C(6) Cr(1) C(11) C(10) 49.6(5)
C(6) Cr(1) C(11) C(12) -175.5(4)
C(11) Cr(1) C(6) C(1) -169.4(3)
C(11) Cr(1) C(6) C(5) 54.9(5)
C(6) Cr(1) C(12) C(11) 30(2)
C(6) Cr(1) C(12) C(13) 162(2)
C(12) Cr(1) C(6) C(1) 164(2)
C(12) Cr(1) C(6) C(5) 28(2)
C(6) Cr(1) C(13) C(12) -176.4(4)
C(6) Cr(1) C(13) C(14) -43.2(6)
C(13) Cr(1) C(6) C(1) -37.2(5)
C(13) Cr(1) C(6) C(5) -172.9(4)
C(6) Cr(1) C(14) C(9) -68.3(4)
C(6) Cr(1) C(14) C(13) 155.8(4)
C(14) Cr(1) C(6) C(1) -64.9(3)
C(14) Cr(1) C(6) C(5) 159.4(3)
C(9) Cr(1) C(10) C(11) 134.5(5)
C(10) Cr(1) C(9) P(2) 119.7(5)
C(10) Cr(1) C(9) C(14) -128.9(5)
C(9) Cr(1) C(11) C(10) -28.5(3)
C(9) Cr(1) C(11) C(12) 106.4(4)
C(11) Cr(1) C(9) P(2) 147.8(4)
C(11) Cr(1) C(9) C(10) 28.0(3)
C(11) Cr(1) C(9) C(14) -100.9(4)
C(9) Cr(1) C(12) C(11) -65.4(4)
C(9) Cr(1) C(12) C(13) 66.3(4)
C(12) Cr(1) C(9) P(2) -175.8(4)
C(12) Cr(1) C(9) C(10) 64.4(4)
C(12) Cr(1) C(9) C(14) -64.5(4)
C(9) Cr(1) C(13) C(12) -105.4(4)
C(9) Cr(1) C(13) C(14) 27.8(4)
C(13) Cr(1) C(9) P(2) -138.4(5)
C(13) Cr(1) C(9) C(10) 101.8(4)
C(13) Cr(1) C(9) C(14) -27.1(4)
C(9) Cr(1) C(14) C(13) -135.9(6)
C(14) Cr(1) C(9) P(2) -111.3(6)
C(14) Cr(1) C(9) C(10) 128.9(5)
C(10) Cr(1) C(11) C(12) 134.9(6)
C(11) Cr(1) C(10) C(9) -134.5(5)
C(10) Cr(1) C(12) C(11) -28.0(4)
C(10) Cr(1) C(12) C(13) 103.7(4)
C(12) Cr(1) C(10) C(9) -106.9(4)
C(12) Cr(1) C(10) C(11) 27.7(4)
C(10) Cr(1) C(13) C(12) -66.8(4)
C(10) Cr(1) C(13) C(14) 66.4(4)
C(13) Cr(1) C(10) C(9) -68.9(3)
C(13) Cr(1) C(10) C(11) 65.6(4)
C(10) Cr(1) C(14) C(9) 31.6(4)
C(10) Cr(1) C(14) C(13) -104.3(5)
C(14) Cr(1) C(10) C(9) -31.7(3)
C(14) Cr(1) C(10) C(11) 102.8(4)
C(11) Cr(1) C(12) C(13) 131.7(6)
C(12) Cr(1) C(11) C(10) -134.9(6)
C(11) Cr(1) C(13) C(12) -29.5(4)
C(11) Cr(1) C(13) C(14) 103.7(4)
C(13) Cr(1) C(11) C(10) -104.8(4)
C(13) Cr(1) C(11) C(12) 30.1(4)
C(11) Cr(1) C(14) C(9) 69.4(4)
C(11) Cr(1) C(14) C(13) -66.5(4)
C(14) Cr(1) C(11) C(10) -67.4(4)
C(14) Cr(1) C(11) C(12) 67.5(4)
C(12) Cr(1) C(13) C(14) 133.2(6)
C(13) Cr(1) C(12) C(11) -131.7(6)
C(12) Cr(1) C(14) C(9) 106.7(4)
C(12) Cr(1) C(14) C(13) -29.2(4)
C(14) Cr(1) C(12) C(11) -103.0(4)
C(14) Cr(1) C(12) C(13) 28.7(3)
C(13) Cr(1) C(14) C(9) 135.9(6)
C(14) Cr(1) C(13) C(12) -133.2(6)
C(17) Cr(2) C(18) C(19) 134.6(6)
C(18) Cr(2) C(17) P(3) 119.1(6)
C(18) Cr(2) C(17) C(22) -129.3(6)
C(17) Cr(2) C(19) C(18) -28.5(4)
C(17) Cr(2) C(19) C(20) 106.1(6)
C(19) Cr(2) C(17) P(3) 146.7(5)
C(19) Cr(2) C(17) C(18) 27.6(4)
C(19) Cr(2) C(17) C(22) -101.7(4)
C(17) Cr(2) C(20) C(19) -65.1(5)
C(17) Cr(2) C(20) C(21) 66.8(5)
C(20) Cr(2) C(17) P(3) -176.6(5)
C(20) Cr(2) C(17) C(18) 64.3(5)
C(20) Cr(2) C(17) C(22) -65.0(4)
C(17) Cr(2) C(21) C(20) -104.4(5)
C(17) Cr(2) C(21) C(22) 28.2(4)
C(21) Cr(2) C(17) P(3) -139.0(5)
C(21) Cr(2) C(17) C(18) 101.9(4)
C(21) Cr(2) C(17) C(22) -27.4(4)
C(17) Cr(2) C(22) C(21) -135.2(6)
C(22) Cr(2) C(17) P(3) -111.6(6)
C(22) Cr(2) C(17) C(18) 129.3(6)
C(17) Cr(2) C(25) P(4) -27.8(4)
C(17) Cr(2) C(25) C(26) -145.7(3)
C(17) Cr(2) C(25) C(30) 84.9(4)
C(25) Cr(2) C(17) P(3) -26.9(5)
C(25) Cr(2) C(17) C(18) -146.0(4)
C(25) Cr(2) C(17) C(22) 84.7(4)
C(17) Cr(2) C(26) C(25) 47.8(4)
C(17) Cr(2) C(26) C(27) -177.7(3)
C(26) Cr(2) C(17) P(3) -55.4(6)
C(26) Cr(2) C(17) C(18) -174.5(4)
C(26) Cr(2) C(17) C(22) 56.2(5)
C(17) Cr(2) C(27) C(26) 10.3(17)
C(17) Cr(2) C(27) C(28) 144.4(14)
C(27) Cr(2) C(17) P(3) -64.0(17)
C(27) Cr(2) C(17) C(18) 176.9(14)
C(27) Cr(2) C(17) C(22) 47.6(16)
C(17) Cr(2) C(28) C(27) -168.7(4)
C(17) Cr(2) C(28) C(29) -36.7(6)
C(28) Cr(2) C(17) P(3) 71.2(7)
C(28) Cr(2) C(17) C(18) -47.9(7)
C(28) Cr(2) C(17) C(22) -177.2(4)
C(17) Cr(2) C(29) C(28) 160.2(3)
C(17) Cr(2) C(29) C(30) -65.6(4)
C(29) Cr(2) C(17) P(3) 47.2(5)
C(29) Cr(2) C(17) C(18) -71.9(4)
C(29) Cr(2) C(17) C(22) 158.8(3)
C(17) Cr(2) C(30) C(25) -101.2(4)
C(17) Cr(2) C(30) C(29) 124.2(4)
C(30) Cr(2) C(17) P(3) 12.3(4)
C(30) Cr(2) C(17) C(18) -106.8(4)
C(30) Cr(2) C(17) C(22) 123.9(3)
C(18) Cr(2) C(19) C(20) 134.6(8)
C(19) Cr(2) C(18) C(17) -134.6(6)
C(18) Cr(2) C(20) C(19) -27.7(5)
C(18) Cr(2) C(20) C(21) 104.2(5)
C(20) Cr(2) C(18) C(17) -106.5(5)
C(20) Cr(2) C(18) C(19) 28.1(5)
C(18) Cr(2) C(21) C(20) -66.1(5)
C(18) Cr(2) C(21) C(22) 66.6(4)
C(21) Cr(2) C(18) C(17) -68.7(4)
C(21) Cr(2) C(18) C(19) 65.8(5)
C(18) Cr(2) C(22) C(17) 31.3(4)
C(18) Cr(2) C(22) C(21) -104.0(5)
C(22) Cr(2) C(18) C(17) -31.5(4)
C(22) Cr(2) C(18) C(19) 103.0(5)
C(18) Cr(2) C(25) P(4) -55.9(5)
C(18) Cr(2) C(25) C(26) -173.8(3)
C(18) Cr(2) C(25) C(30) 56.9(4)
C(25) Cr(2) C(18) C(17) 47.2(5)
C(25) Cr(2) C(18) C(19) -178.2(4)
C(18) Cr(2) C(26) C(25) 27.7(16)
C(18) Cr(2) C(26) C(27) 162.3(14)
C(26) Cr(2) C(18) C(17) 24.0(17)
C(26) Cr(2) C(18) C(19) 158.6(14)
C(18) Cr(2) C(27) C(26) -173.7(5)
C(18) Cr(2) C(27) C(28) -39.5(7)
C(27) Cr(2) C(18) C(17) -178.9(5)
C(27) Cr(2) C(18) C(19) -44.4(8)
C(18) Cr(2) C(28) C(27) 159.7(4)
C(18) Cr(2) C(28) C(29) -68.3(4)
C(28) Cr(2) C(18) C(17) 154.8(4)
C(28) Cr(2) C(18) C(19) -70.7(5)
C(18) Cr(2) C(29) C(28) 123.0(4)
C(18) Cr(2) C(29) C(30) -102.8(4)
C(29) Cr(2) C(18) C(17) 119.5(4)
C(29) Cr(2) C(18) C(19) -105.9(5)
C(18) Cr(2) C(30) C(25) -139.7(4)
C(18) Cr(2) C(30) C(29) 85.6(4)
C(30) Cr(2) C(18) C(17) 80.4(4)
C(30) Cr(2) C(18) C(19) -145.0(5)
C(19) Cr(2) C(20) C(21) 131.9(8)
C(20) Cr(2) C(19) C(18) -134.6(8)
C(19) Cr(2) C(21) C(20) -29.5(5)
C(19) Cr(2) C(21) C(22) 103.1(5)
C(21) Cr(2) C(19) C(18) -104.8(5)
C(21) Cr(2) C(19) C(20) 29.9(5)
C(19) Cr(2) C(22) C(17) 68.3(4)
C(19) Cr(2) C(22) C(21) -67.0(5)
C(22) Cr(2) C(19) C(18) -67.3(4)
C(22) Cr(2) C(19) C(20) 67.3(6)
C(19) Cr(2) C(25) P(4) -61.7(17)
C(19) Cr(2) C(25) C(26) -179.6(7)
C(19) Cr(2) C(25) C(30) 51.1(17)
C(25) Cr(2) C(19) C(18) 7.1(19)
C(25) Cr(2) C(19) C(20) 141.7(15)
C(19) Cr(2) C(26) C(25) 179.8(3)
C(19) Cr(2) C(26) C(27) -45.6(7)
C(26) Cr(2) C(19) C(18) -172.3(5)
C(26) Cr(2) C(19) C(20) -37.7(9)
C(19) Cr(2) C(27) C(26) 157.2(4)
C(19) Cr(2) C(27) C(28) -68.7(5)
C(27) Cr(2) C(19) C(18) 157.2(4)
C(27) Cr(2) C(19) C(20) -68.1(6)
C(19) Cr(2) C(28) C(27) 123.9(4)
C(19) Cr(2) C(28) C(29) -104.1(4)
C(28) Cr(2) C(19) C(18) 121.3(4)
C(28) Cr(2) C(19) C(20) -104.1(6)
C(19) Cr(2) C(29) C(28) 85.2(5)
C(19) Cr(2) C(29) C(30) -140.6(4)
C(29) Cr(2) C(19) C(18) 82.8(5)
C(29) Cr(2) C(19) C(20) -142.5(5)
C(19) Cr(2) C(30) C(25) -168.5(4)
C(19) Cr(2) C(30) C(29) 56.8(6)
C(30) Cr(2) C(19) C(18) 49.7(6)
C(30) Cr(2) C(19) C(20) -175.7(5)
C(20) Cr(2) C(21) C(22) 132.6(7)
C(21) Cr(2) C(20) C(19) -131.9(8)
C(20) Cr(2) C(22) C(17) 105.8(4)
C(20) Cr(2) C(22) C(21) -29.5(5)
C(22) Cr(2) C(20) C(19) -102.8(6)
C(22) Cr(2) C(20) C(21) 29.0(4)
C(20) Cr(2) C(25) P(4) 69.1(8)
C(20) Cr(2) C(25) C(26) -48.8(7)
C(20) Cr(2) C(25) C(30) -178.1(6)
C(25) Cr(2) C(20) C(19) -166.8(6)
C(25) Cr(2) C(20) C(21) -34.9(9)
C(20) Cr(2) C(26) C(25) 154.7(4)
C(20) Cr(2) C(26) C(27) -70.7(5)
C(26) Cr(2) C(20) C(19) 160.9(5)
C(26) Cr(2) C(20) C(21) -67.3(5)
C(20) Cr(2) C(27) C(26) 121.5(4)
C(20) Cr(2) C(27) C(28) -104.3(5)
C(27) Cr(2) C(20) C(19) 124.2(5)
C(27) Cr(2) C(20) C(21) -103.9(5)
C(20) Cr(2) C(28) C(27) 85.1(5)
C(20) Cr(2) C(28) C(29) -142.9(4)
C(28) Cr(2) C(20) C(19) 85.3(6)
C(28) Cr(2) C(20) C(21) -142.8(5)
C(20) Cr(2) C(29) C(28) 53.6(6)
C(20) Cr(2) C(29) C(30) -172.2(4)
C(29) Cr(2) C(20) C(19) 54.2(7)
C(29) Cr(2) C(20) C(21) -173.9(4)
C(20) Cr(2) C(30) C(25) 174(2)
C(20) Cr(2) C(30) C(29) 39(2)
C(30) Cr(2) C(20) C(19) 21(2)
C(30) Cr(2) C(20) C(21) 152.7(19)
C(21) Cr(2) C(22) C(17) 135.2(6)
C(22) Cr(2) C(21) C(20) -132.6(7)
C(21) Cr(2) C(25) P(4) 46.0(5)
C(21) Cr(2) C(25) C(26) -71.9(4)
C(21) Cr(2) C(25) C(30) 158.7(4)
C(25) Cr(2) C(21) C(20) 161.5(5)
C(25) Cr(2) C(21) C(22) -65.9(5)
C(21) Cr(2) C(26) C(25) 119.0(4)
C(21) Cr(2) C(26) C(27) -106.4(4)
C(26) Cr(2) C(21) C(20) 124.1(5)
C(26) Cr(2) C(21) C(22) -103.3(4)
C(21) Cr(2) C(27) C(26) 82.2(4)
C(21) Cr(2) C(27) C(28) -143.6(4)
C(27) Cr(2) C(21) C(20) 85.5(5)
C(27) Cr(2) C(21) C(22) -141.9(4)
C(21) Cr(2) C(28) C(27) 53.1(5)
C(21) Cr(2) C(28) C(29) -174.9(4)
C(28) Cr(2) C(21) C(20) 54.4(6)
C(28) Cr(2) C(21) C(22) -173.0(4)
C(21) Cr(2) C(29) C(28) 26(2)
C(21) Cr(2) C(29) C(30) 160.2(19)
C(29) Cr(2) C(21) C(20) 32(2)
C(29) Cr(2) C(21) C(22) 164.8(18)
C(21) Cr(2) C(30) C(25) -39.9(7)
C(21) Cr(2) C(30) C(29) -174.6(5)
C(30) Cr(2) C(21) C(20) -172.1(5)
C(30) Cr(2) C(21) C(22) -39.5(7)
C(22) Cr(2) C(25) P(4) 11.5(4)
C(22) Cr(2) C(25) C(26) -106.4(3)
C(22) Cr(2) C(25) C(30) 124.2(4)
C(25) Cr(2) C(22) C(17) -101.4(4)
C(25) Cr(2) C(22) C(21) 123.4(4)
C(22) Cr(2) C(26) C(25) 80.7(3)
C(22) Cr(2) C(26) C(27) -144.8(4)
C(26) Cr(2) C(22) C(17) -140.2(3)
C(26) Cr(2) C(22) C(21) 84.6(4)
C(22) Cr(2) C(27) C(26) 50.5(5)
C(22) Cr(2) C(27) C(28) -175.4(4)
C(27) Cr(2) C(22) C(17) -169.9(3)
C(27) Cr(2) C(22) C(21) 54.8(5)
C(22) Cr(2) C(28) C(27) 23.0(19)
C(22) Cr(2) C(28) C(29) 155.0(16)
C(28) Cr(2) C(22) C(17) 170.5(16)
C(28) Cr(2) C(22) C(21) 35.3(19)
C(22) Cr(2) C(29) C(28) -172.8(5)
C(22) Cr(2) C(29) C(30) -38.6(6)
C(29) Cr(2) C(22) C(17) -40.5(6)
C(29) Cr(2) C(22) C(21) -175.7(5)
C(22) Cr(2) C(30) C(25) -65.6(4)
C(22) Cr(2) C(30) C(29) 159.7(4)
C(30) Cr(2) C(22) C(17) -66.0(4)
C(30) Cr(2) C(22) C(21) 158.7(4)
C(25) Cr(2) C(26) C(27) 134.6(5)
C(26) Cr(2) C(25) P(4) 117.9(5)
C(26) Cr(2) C(25) C(30) -129.4(5)
C(25) Cr(2) C(27) C(26) -28.5(3)
C(25) Cr(2) C(27) C(28) 105.7(4)
C(27) Cr(2) C(25) P(4) 145.9(5)
C(27) Cr(2) C(25) C(26) 28.0(3)
C(27) Cr(2) C(25) C(30) -101.3(4)
C(25) Cr(2) C(28) C(27) -66.0(4)
C(25) Cr(2) C(28) C(29) 66.0(3)
C(28) Cr(2) C(25) P(4) -177.2(4)
C(28) Cr(2) C(25) C(26) 64.9(3)
C(28) Cr(2) C(25) C(30) -64.5(4)
C(25) Cr(2) C(29) C(28) -105.8(4)
C(25) Cr(2) C(29) C(30) 28.4(3)
C(29) Cr(2) C(25) P(4) -140.8(5)
C(29) Cr(2) C(25) C(26) 101.3(4)
C(29) Cr(2) C(25) C(30) -28.1(3)
C(25) Cr(2) C(30) C(29) -134.7(5)
C(30) Cr(2) C(25) P(4) -112.7(6)
C(30) Cr(2) C(25) C(26) 129.4(5)
C(26) Cr(2) C(27) C(28) 134.2(5)
C(27) Cr(2) C(26) C(25) -134.6(5)
C(26) Cr(2) C(28) C(27) -28.4(3)
C(26) Cr(2) C(28) C(29) 103.6(4)
C(28) Cr(2) C(26) C(25) -106.3(4)
C(28) Cr(2) C(26) C(27) 28.3(3)
C(26) Cr(2) C(29) C(28) -67.1(4)
C(26) Cr(2) C(29) C(30) 67.1(4)
C(29) Cr(2) C(26) C(25) -69.3(3)
C(29) Cr(2) C(26) C(27) 65.3(4)
C(26) Cr(2) C(30) C(25) 31.4(3)
C(26) Cr(2) C(30) C(29) -103.3(4)
C(30) Cr(2) C(26) C(25) -31.4(3)
C(30) Cr(2) C(26) C(27) 103.2(4)
C(27) Cr(2) C(28) C(29) 132.0(5)
C(28) Cr(2) C(27) C(26) -134.2(5)
C(27) Cr(2) C(29) C(28) -29.7(3)
C(27) Cr(2) C(29) C(30) 104.5(4)
C(29) Cr(2) C(27) C(26) -104.9(4)
C(29) Cr(2) C(27) C(28) 29.3(3)
C(27) Cr(2) C(30) C(25) 69.2(4)
C(27) Cr(2) C(30) C(29) -65.5(4)
C(30) Cr(2) C(27) C(26) -67.2(3)
C(30) Cr(2) C(27) C(28) 67.0(4)
C(28) Cr(2) C(29) C(30) 134.2(5)
C(29) Cr(2) C(28) C(27) -132.0(5)
C(28) Cr(2) C(30) C(25) 106.7(4)
C(28) Cr(2) C(30) C(29) -28.0(4)
C(30) Cr(2) C(28) C(27) -103.4(4)
C(30) Cr(2) C(28) C(29) 28.6(3)
C(29) Cr(2) C(30) C(25) 134.7(5)
C(30) Cr(2) C(29) C(28) -134.2(5)
S(3) S(1) F(7) O(2) -176.9(10)
S(3) S(1) F(7) C(43) 2(2)
F(7) S(1) S(3) F(2) 3.5(16)
F(7) S(1) S(3) O(1) 116.8(9)
F(7) S(1) S(3) O(3) -120.8(9)
F(7) S(1) S(3) O(9) 10(5)
F(7) S(1) S(3) C(33) -0.5(6)
F(7) S(1) S(3) C(43) -1.1(15)
S(3) S(1) O(1) W(1) -131.2(7)
O(1) S(1) S(3) F(2) -113.3(10)
O(1) S(1) S(3) O(3) 122.5(3)
O(1) S(1) S(3) O(9) -107(5)
O(1) S(1) S(3) C(33) -117.3(5)
O(1) S(1) S(3) C(43) -117.8(12)
S(3) S(1) O(2) F(7) 7(2)
S(3) S(1) O(2) C(43) 6(2)
O(2) S(1) S(3) F(2) -1.1(13)
O(2) S(1) S(3) O(1) 112.2(17)
O(2) S(1) S(3) O(3) -125.3(16)
O(2) S(1) S(3) O(9) 6(6)
O(2) S(1) S(3) C(33) -5(2)
O(2) S(1) S(3) C(43) -6(2)
O(3) S(1) S(3) F(2) 124.2(10)
O(3) S(1) S(3) O(1) -122.5(3)
O(3) S(1) S(3) O(9) 131(5)
O(3) S(1) S(3) C(33) 120.2(5)
O(3) S(1) S(3) C(43) 119.7(12)
S(3) S(1) C(33) F(1) 112.5(9)
S(3) S(1) C(33) F(2) -4.1(7)
S(3) S(1) C(33) F(3) -127.2(9)
S(3) S(1) C(33) F(8) 133.5(10)
S(3) S(1) C(33) O(9) -2.1(9)
S(3) S(1) C(33) C(43) 179(2)
C(33) S(1) S(3) F(2) 4.0(7)
C(33) S(1) S(3) O(1) 117.3(5)
C(33) S(1) S(3) O(3) -120.2(5)
C(33) S(1) S(3) O(9) 11(4)
C(33) S(1) S(3) C(43) -0.5(13)
S(3) S(1) C(43) F(1) 55(2)
S(3) S(1) C(43) F(3) -59(2)
S(3) S(1) C(43) F(7) -178.8(16)
S(3) S(1) C(43) F(8) 74(3)
S(3) S(1) C(43) O(2) -178.1(7)
S(3) S(1) C(43) C(33) -1(2)
C(43) S(1) S(3) F(2) 4.5(15)
C(43) S(1) S(3) O(1) 117.8(12)
C(43) S(1) S(3) O(3) -119.7(12)
C(43) S(1) S(3) O(9) 11(5)
C(43) S(1) S(3) C(33) 0.5(13)
F(7) S(1) O(1) W(1) 98.9(10)
F(7) S(1) O(1) S(3) -130.0(10)
O(1) S(1) F(7) O(2) -81.5(13)
O(1) S(1) F(7) C(43) 97.0(19)
F(7) S(1) O(2) C(43) -1.1(16)
O(2) S(1) F(7) C(43) 178(2)
F(7) S(1) O(3) S(3) 129.8(10)
O(3) S(1) F(7) O(2) 85.7(12)
O(3) S(1) F(7) C(43) -95.8(19)
F(7) S(1) C(33) S(3) 179.6(5)
F(7) S(1) C(33) F(1) -67.9(8)
F(7) S(1) C(33) F(2) 175.5(8)
F(7) S(1) C(33) F(3) 52.4(8)
F(7) S(1) C(33) F(8) -46.9(9)
F(7) S(1) C(33) O(9) 177.5(10)
F(7) S(1) C(33) C(43) -1(2)
C(33) S(1) F(7) O(2) -177.4(13)
C(33) S(1) F(7) C(43) 1.1(18)
F(7) S(1) C(43) S(3) 178.8(16)
F(7) S(1) C(43) F(1) -127(3)
F(7) S(1) C(43) F(3) 120(3)
F(7) S(1) C(43) F(8) -107(3)
F(7) S(1) C(43) O(2) 0.8(11)
F(7) S(1) C(43) C(33) 178(3)
C(43) S(1) F(7) O(2) -178(2)
O(1) S(1) O(2) F(7) 112.7(12)
O(1) S(1) O(2) C(43) 111.6(13)
O(2) S(1) O(1) W(1) 68.0(6)
O(2) S(1) O(1) S(3) -160.8(6)
O(1) S(1) O(3) S(3) -62.2(5)
O(3) S(1) O(1) W(1) -69.6(6)
O(3) S(1) O(1) S(3) 61.6(6)
O(1) S(1) C(33) S(3) 60.7(6)
O(1) S(1) C(33) F(1) 173.2(5)
O(1) S(1) C(33) F(2) 56.6(6)
O(1) S(1) C(33) F(3) -66.5(6)
O(1) S(1) C(33) F(8) -165.8(7)
O(1) S(1) C(33) O(9) 58.6(8)
O(1) S(1) C(33) C(43) -120(2)
C(33) S(1) O(1) W(1) 179.1(5)
C(33) S(1) O(1) S(3) -49.7(6)
O(1) S(1) C(43) S(3) 71.4(9)
O(1) S(1) C(43) F(1) 126.1(18)
O(1) S(1) C(43) F(3) 13(3)
O(1) S(1) C(43) F(7) -107.4(16)
O(1) S(1) C(43) F(8) 146(2)
O(1) S(1) C(43) O(2) -106.7(8)
O(1) S(1) C(43) C(33) 71(2)
C(43) S(1) O(1) W(1) 147.5(16)
C(43) S(1) O(1) S(3) -81.4(16)
O(2) S(1) O(3) S(3) 162.4(6)
O(3) S(1) O(2) F(7) -111.5(12)
O(3) S(1) O(2) C(43) -112.5(13)
O(2) S(1) C(33) S(3) 178.3(7)
O(2) S(1) C(33) F(1) -69.2(6)
O(2) S(1) C(33) F(2) 174.2(5)
O(2) S(1) C(33) F(3) 51.1(6)
O(2) S(1) C(33) F(8) -48.2(8)
O(2) S(1) C(33) O(9) 176.2(8)
O(2) S(1) C(33) C(43) -3(2)
C(33) S(1) O(2) F(7) 2.6(13)
C(33) S(1) O(2) C(43) 1.5(13)
O(2) S(1) C(43) S(3) 178.1(7)
O(2) S(1) C(43) F(1) -127(2)
O(2) S(1) C(43) F(3) 119(2)
O(2) S(1) C(43) F(7) -0.8(11)
O(2) S(1) C(43) F(8) -108(3)
O(2) S(1) C(43) C(33) 177(2)
C(43) S(1) O(2) F(7) 1.1(16)
O(3) S(1) C(33) S(3) -58.0(6)
O(3) S(1) C(33) F(1) 54.5(6)
O(3) S(1) C(33) F(2) -62.0(6)
O(3) S(1) C(33) F(3) 174.8(5)
O(3) S(1) C(33) F(8) 75.5(7)
O(3) S(1) C(33) O(9) -60.0(8)
O(3) S(1) C(33) C(43) 121(2)
C(33) S(1) O(3) S(3) 48.2(6)
O(3) S(1) C(43) S(3) -69.9(9)
O(3) S(1) C(43) F(1) -15(2)
O(3) S(1) C(43) F(3) -128(2)
O(3) S(1) C(43) F(7) 111.3(15)
O(3) S(1) C(43) F(8) 4(4)
O(3) S(1) C(43) O(2) 112.0(8)
O(3) S(1) C(43) C(33) -71(2)
C(43) S(1) O(3) S(3) 80.1(17)
C(33) S(1) C(43) S(3) 1(2)
C(33) S(1) C(43) F(1) 55(2)
C(33) S(1) C(43) F(3) -58(2)
C(33) S(1) C(43) F(7) -178(3)
C(33) S(1) C(43) F(8) 75(3)
C(33) S(1) C(43) O(2) -177(2)
C(43) S(1) C(33) S(3) -179(2)
C(43) S(1) C(33) F(1) -67(2)
C(43) S(1) C(33) F(2) 177(2)
C(43) S(1) C(33) F(3) 54(2)
C(43) S(1) C(33) F(8) -46(2)
C(43) S(1) C(33) O(9) 178.9(11)
O(4) S(2) C(34) F(4) 174.7(8)
O(4) S(2) C(34) F(5) -70.3(8)
O(4) S(2) C(34) F(6) 48.1(9)
O(5) S(2) C(34) F(4) -61.4(9)
O(5) S(2) C(34) F(5) 53.5(8)
O(5) S(2) C(34) F(6) 172.0(8)
O(6) S(2) C(34) F(4) 54.0(9)
O(6) S(2) C(34) F(5) 168.9(7)
O(6) S(2) C(34) F(6) -72.6(9)
S(1) S(3) F(2) O(9) 177(2)
S(1) S(3) F(2) C(33) -5.7(10)
S(1) S(3) O(1) W(1) 130.5(8)
S(1) S(3) O(9) F(2) -9(6)
S(1) S(3) O(9) C(33) -11(5)
S(1) S(3) C(33) F(1) -80.3(9)
S(1) S(3) C(33) F(2) 176.2(7)
S(1) S(3) C(33) F(3) 67.5(11)
S(1) S(3) C(33) F(8) -55.4(12)
S(1) S(3) C(33) O(9) 177.4(12)
S(1) S(3) C(33) C(43) -1(2)
S(1) S(3) C(43) F(1) -130(2)
S(1) S(3) C(43) F(3) 131(2)
S(1) S(3) C(43) F(7) 1.2(17)
S(1) S(3) C(43) F(8) -119(3)
S(1) S(3) C(43) O(2) 1.5(5)
S(1) S(3) C(43) C(33) 179(2)
F(2) S(3) O(1) W(1) -94.8(10)
F(2) S(3) O(1) S(1) 134.7(8)
O(1) S(3) F(2) O(9) 82.9(19)
O(1) S(3) F(2) C(33) -99.6(7)
F(2) S(3) O(3) S(1) -135.9(9)
O(3) S(3) F(2) O(9) -80.8(19)
O(3) S(3) F(2) C(33) 96.8(8)
F(2) S(3) O(9) C(33) -1.8(14)
O(9) S(3) F(2) C(33) 177.6(19)
F(2) S(3) C(33) S(1) -176.2(7)
F(2) S(3) C(33) F(1) 103.5(9)
F(2) S(3) C(33) F(3) -108.7(11)
F(2) S(3) C(33) F(8) 128.5(11)
F(2) S(3) C(33) O(9) 1.2(10)
F(2) S(3) C(33) C(43) -177(2)
C(33) S(3) F(2) O(9) -177.6(19)
F(2) S(3) C(43) S(1) -176.9(10)
F(2) S(3) C(43) F(1) 53.0(15)
F(2) S(3) C(43) F(3) -46.0(18)
F(2) S(3) C(43) F(7) -176(2)
F(2) S(3) C(43) F(8) 64(2)
F(2) S(3) C(43) O(2) -175.4(12)
F(2) S(3) C(43) C(33) 2.1(16)
C(43) S(3) F(2) O(9) -179(2)
C(43) S(3) F(2) C(33) -1.6(12)
O(1) S(3) O(3) S(1) 59.5(5)
O(3) S(3) O(1) W(1) 71.2(12)
O(3) S(3) O(1) S(1) -59.3(5)
O(1) S(3) O(9) F(2) -111.0(16)
O(1) S(3) O(9) C(33) -112.8(7)
O(9) S(3) O(1) W(1) -63.6(15)
O(9) S(3) O(1) S(1) 165.9(13)
O(1) S(3) C(33) S(1) -70.5(7)
O(1) S(3) C(33) F(1) -150.8(8)
O(1) S(3) C(33) F(2) 105.7(7)
O(1) S(3) C(33) F(3) -3.0(14)
O(1) S(3) C(33) F(8) -125.8(10)
O(1) S(3) C(33) O(9) 106.9(12)
O(1) S(3) C(33) C(43) -71(2)
C(33) S(3) O(1) W(1) -145.6(7)
C(33) S(3) O(1) S(1) 83.9(8)
O(1) S(3) C(43) S(1) -59.3(9)
O(1) S(3) C(43) F(1) 170.5(14)
O(1) S(3) C(43) F(3) 72(2)
O(1) S(3) C(43) F(7) -58(2)
O(1) S(3) C(43) F(8) -179(2)
O(1) S(3) C(43) O(2) -57.9(12)
O(1) S(3) C(43) C(33) 119.6(18)
C(43) S(3) O(1) W(1) -176.7(14)
C(43) S(3) O(1) S(1) 52.8(13)
O(3) S(3) O(9) F(2) 117.0(15)
O(3) S(3) O(9) C(33) 115.2(8)
O(9) S(3) O(3) S(1) -168.4(13)
O(3) S(3) C(33) S(1) 69.9(7)
O(3) S(3) C(33) F(1) -10.4(13)
O(3) S(3) C(33) F(2) -114.0(8)
O(3) S(3) C(33) F(3) 137.4(8)
O(3) S(3) C(33) F(8) 14.5(14)
O(3) S(3) C(33) O(9) -112.7(12)
O(3) S(3) C(33) C(43) 69(2)
C(33) S(3) O(3) S(1) -82.7(8)
O(3) S(3) C(43) S(1) 58.1(9)
O(3) S(3) C(43) F(1) -72.1(18)
O(3) S(3) C(43) F(3) -171.1(16)
O(3) S(3) C(43) F(7) 59(2)
O(3) S(3) C(43) F(8) -61(2)
O(3) S(3) C(43) O(2) 59.6(11)
O(3) S(3) C(43) C(33) -122.9(18)
C(43) S(3) O(3) S(1) -51.9(13)
O(9) S(3) C(33) S(1) -177.4(12)
O(9) S(3) C(33) F(1) 102.3(12)
O(9) S(3) C(33) F(2) -1.2(10)
O(9) S(3) C(33) F(3) -109.9(13)
O(9) S(3) C(33) F(8) 127.3(14)
O(9) S(3) C(33) C(43) -178.3(19)
C(33) S(3) O(9) F(2) 1.8(14)
O(9) S(3) C(43) S(1) -177.3(13)
O(9) S(3) C(43) F(1) 53(2)
O(9) S(3) C(43) F(3) -46(2)
O(9) S(3) C(43) F(7) -176(2)
O(9) S(3) C(43) F(8) 63(2)
O(9) S(3) C(43) O(2) -175.8(12)
O(9) S(3) C(43) C(33) 1.7(19)
C(43) S(3) O(9) F(2) 1(2)
C(43) S(3) O(9) C(33) -0.9(10)
C(33) S(3) C(43) S(1) -179(2)
C(33) S(3) C(43) F(1) 50.8(16)
C(33) S(3) C(43) F(3) -48.1(18)
C(33) S(3) C(43) F(7) -178(3)
C(33) S(3) C(43) F(8) 62(2)
C(33) S(3) C(43) O(2) -177(2)
C(43) S(3) C(33) S(1) 1(2)
C(43) S(3) C(33) F(1) -79(2)
C(43) S(3) C(33) F(2) 177(2)
C(43) S(3) C(33) F(3) 68(2)
C(43) S(3) C(33) F(8) -54(2)
C(43) S(3) C(33) O(9) 178.3(19)
W(1) P(1) C(1) Cr(1) 54.9(4)
W(1) P(1) C(1) C(2) 146.7(4)
W(1) P(1) C(1) C(6) -34.7(5)
C(7) P(1) C(1) Cr(1) 178.7(3)
C(7) P(1) C(1) C(2) -89.5(5)
C(7) P(1) C(1) C(6) 89.1(5)
C(8) P(1) C(1) Cr(1) -76.3(4)
C(8) P(1) C(1) C(2) 15.5(6)
C(8) P(1) C(1) C(6) -165.9(5)
W(1) P(2) C(9) Cr(1) 51.1(4)
W(1) P(2) C(9) C(10) 144.4(4)
W(1) P(2) C(9) C(14) -36.9(5)
C(15) P(2) C(9) Cr(1) -179.6(4)
C(15) P(2) C(9) C(10) -86.3(6)
C(15) P(2) C(9) C(14) 92.4(5)
C(16) P(2) C(9) Cr(1) -73.7(4)
C(16) P(2) C(9) C(10) 19.6(6)
C(16) P(2) C(9) C(14) -161.7(5)
W(1) P(3) C(17) Cr(2) 53.8(5)
W(1) P(3) C(17) C(18) 148.1(4)
W(1) P(3) C(17) C(22) -35.2(5)
C(23) P(3) C(17) Cr(2) -80.0(4)
C(23) P(3) C(17) C(18) 14.3(5)
C(23) P(3) C(17) C(22) -168.9(4)
C(24) P(3) C(17) Cr(2) 175.0(4)
C(24) P(3) C(17) C(18) -90.6(5)
C(24) P(3) C(17) C(22) 86.1(4)
W(1) P(4) C(25) Cr(2) 47.9(4)
W(1) P(4) C(25) C(26) 139.0(4)
W(1) P(4) C(25) C(30) -40.4(4)
C(31) P(4) C(25) Cr(2) -76.3(4)
C(31) P(4) C(25) C(26) 14.9(5)
C(31) P(4) C(25) C(30) -164.6(4)
C(32) P(4) C(25) Cr(2) 179.2(4)
C(32) P(4) C(25) C(26) -89.6(5)
C(32) P(4) C(25) C(30) 90.9(4)
F(8) F(1) C(33) S(1) 70.7(19)
F(8) F(1) C(33) S(3) 102(2)
F(8) F(1) C(33) F(2) -169.1(19)
F(8) F(1) C(33) F(3) -51(2)
F(8) F(1) C(33) O(9) 161(2)
F(8) F(1) C(33) C(43) 14(2)
C(33) F(1) F(8) C(43) -11(2)
F(8) F(1) C(43) S(1) 127(3)
F(8) F(1) C(43) S(3) 151(3)
F(8) F(1) C(43) F(3) -106(3)
F(8) F(1) C(43) F(7) 36(3)
F(8) F(1) C(43) O(2) 74(3)
F(8) F(1) C(43) C(33) -163(3)
C(43) F(1) F(8) C(33) 11(2)
C(33) F(1) C(43) S(1) -69(2)
C(33) F(1) C(43) S(3) -46.2(12)
C(33) F(1) C(43) F(3) 57.4(19)
C(33) F(1) C(43) F(7) -161(4)
C(33) F(1) C(43) F(8) 163(3)
C(33) F(1) C(43) O(2) -123(3)
C(43) F(1) C(33) S(1) 57(2)
C(43) F(1) C(33) S(3) 88(2)
C(43) F(1) C(33) F(2) 177(2)
C(43) F(1) C(33) F(3) -65(2)
C(43) F(1) C(33) F(8) -14(2)
C(43) F(1) C(33) O(9) 147(2)
S(3) F(2) O(9) C(33) 2.0(16)
S(3) F(2) C(33) S(1) 2.0(3)
S(3) F(2) C(33) F(1) -116.6(8)
S(3) F(2) C(33) F(3) 126.1(8)
S(3) F(2) C(33) F(8) -121.7(12)
S(3) F(2) C(33) O(9) -2.0(16)
S(3) F(2) C(33) C(43) 32(27)
O(9) F(2) C(33) S(1) 4.0(16)
O(9) F(2) C(33) S(3) 2.0(16)
O(9) F(2) C(33) F(1) -114.7(16)
O(9) F(2) C(33) F(3) 128.1(16)
O(9) F(2) C(33) F(8) -119.7(18)
O(9) F(2) C(33) C(43) 34(27)
C(33) F(2) O(9) S(3) -2.0(16)
C(33) F(3) C(43) S(1) 66(2)
C(33) F(3) C(43) S(3) 41.3(12)
C(33) F(3) C(43) F(1) -53.4(16)
C(33) F(3) C(43) F(7) 162(4)
C(33) F(3) C(43) F(8) -74(2)
C(33) F(3) C(43) O(2) 127(3)
C(43) F(3) C(33) S(1) -50(2)
C(43) F(3) C(33) S(3) -80(2)
C(43) F(3) C(33) F(1) 71(2)
C(43) F(3) C(33) F(2) -174(2)
C(43) F(3) C(33) F(8) 54(2)
C(43) F(3) C(33) O(9) -146(2)
S(1) F(7) O(2) C(43) 1(2)
S(1) F(7) C(43) S(3) -0.6(8)
S(1) F(7) C(43) F(1) 108(3)
S(1) F(7) C(43) F(3) -119(3)
S(1) F(7) C(43) F(8) 120(2)
S(1) F(7) C(43) O(2) -1.2(17)
S(1) F(7) C(43) C(33) -6(10)
O(2) F(7) C(43) S(1) 1.2(17)
O(2) F(7) C(43) S(3) 1(2)
O(2) F(7) C(43) F(1) 109(3)
O(2) F(7) C(43) F(3) -118(2)
O(2) F(7) C(43) F(8) 122(2)
O(2) F(7) C(43) C(33) -5(12)
C(43) F(7) O(2) S(1) -1(2)
F(1) F(8) C(33) S(1) -114.8(18)
F(1) F(8) C(33) S(3) -90(2)
F(1) F(8) C(33) F(2) 13(2)
F(1) F(8) C(33) F(3) 132.3(18)
F(1) F(8) C(33) O(9) -25(2)
F(1) F(8) C(33) C(43) -164(3)
F(1) F(8) C(43) S(1) -61(4)
F(1) F(8) C(43) S(3) -32(3)
F(1) F(8) C(43) F(3) 78(2)
F(1) F(8) C(43) F(7) -151(2)
F(1) F(8) C(43) O(2) -121(3)
F(1) F(8) C(43) C(33) 15(3)
C(33) F(8) C(43) S(1) -76(2)
C(33) F(8) C(43) S(3) -46.4(16)
C(33) F(8) C(43) F(1) -15(3)
C(33) F(8) C(43) F(3) 63(2)
C(33) F(8) C(43) F(7) -166(4)
C(33) F(8) C(43) O(2) -135(3)
C(43) F(8) C(33) S(1) 49(2)
C(43) F(8) C(33) S(3) 74(2)
C(43) F(8) C(33) F(1) 164(3)
C(43) F(8) C(33) F(2) 177(2)
C(43) F(8) C(33) F(3) -64(2)
C(43) F(8) C(33) O(9) 139(3)
S(1) O(2) C(43) S(3) -1.0(3)
S(1) O(2) C(43) F(1) 82(2)
S(1) O(2) C(43) F(3) -98(3)
S(1) O(2) C(43) F(7) 178(2)
S(1) O(2) C(43) F(8) 106(3)
S(1) O(2) C(43) C(33) -4(3)
F(7) O(2) C(43) S(1) -178(2)
F(7) O(2) C(43) S(3) -179.4(19)
F(7) O(2) C(43) F(1) -96(3)
F(7) O(2) C(43) F(3) 84(3)
F(7) O(2) C(43) F(8) -72(3)
F(7) O(2) C(43) C(33) 178(5)
C(35) O(7) C(38) C(37) 10(2)
C(38) O(7) C(35) C(36) -7(2)
C(39) O(8) C(42) C(41) -26.4(19)
C(42) O(8) C(39) C(40) 22(2)
S(3) O(9) C(33) S(1) 1.3(6)
S(3) O(9) C(33) F(1) -106.3(10)
S(3) O(9) C(33) F(2) 178(2)
S(3) O(9) C(33) F(3) 112.0(11)
S(3) O(9) C(33) F(8) -96.2(17)
S(3) O(9) C(33) C(43) 3(3)
F(2) O(9) C(33) S(1) -176.2(15)
F(2) O(9) C(33) S(3) -178(2)
F(2) O(9) C(33) F(1) 76.2(16)
F(2) O(9) C(33) F(3) -65.6(18)
F(2) O(9) C(33) F(8) 86(2)
F(2) O(9) C(33) C(43) -174(3)
Cr(1) C(1) C(2) C(3) -52.2(6)
Cr(1) C(1) C(6) C(5) 51.1(5)
P(1) C(1) C(2) Cr(1) -124.3(4)
P(1) C(1) C(2) C(3) -176.6(5)
P(1) C(1) C(6) Cr(1) 124.6(4)
P(1) C(1) C(6) C(5) 175.8(5)
C(2) C(1) C(6) Cr(1) -56.7(5)
C(2) C(1) C(6) C(5) -5.6(9)
C(6) C(1) C(2) Cr(1) 57.1(5)
C(6) C(1) C(2) C(3) 4.9(9)
Cr(1) C(2) C(3) C(4) -51.6(6)
C(1) C(2) C(3) Cr(1) 51.1(5)
C(1) C(2) C(3) C(4) -0.5(10)
Cr(1) C(3) C(4) C(5) -54.9(6)
C(2) C(3) C(4) Cr(1) 51.6(6)
C(2) C(3) C(4) C(5) -3.4(10)
Cr(1) C(4) C(5) C(6) -51.8(5)
C(3) C(4) C(5) Cr(1) 54.4(6)
C(3) C(4) C(5) C(6) 2.7(10)
Cr(1) C(5) C(6) C(1) -49.9(5)
C(4) C(5) C(6) Cr(1) 51.8(6)
C(4) C(5) C(6) C(1) 1.9(10)
Cr(1) C(9) C(10) C(11) -52.0(6)
Cr(1) C(9) C(14) C(13) 50.8(5)
P(2) C(9) C(10) Cr(1) -125.0(4)
P(2) C(9) C(10) C(11) -177.0(5)
P(2) C(9) C(14) Cr(1) 124.9(4)
P(2) C(9) C(14) C(13) 175.7(5)
C(10) C(9) C(14) Cr(1) -56.3(5)
C(10) C(9) C(14) C(13) -5.5(9)
C(14) C(9) C(10) Cr(1) 56.4(5)
C(14) C(9) C(10) C(11) 4.3(9)
Cr(1) C(10) C(11) C(12) -50.9(6)
C(9) C(10) C(11) Cr(1) 51.0(5)
C(9) C(10) C(11) C(12) 0.0(9)
Cr(1) C(11) C(12) C(13) -54.0(6)
C(10) C(11) C(12) Cr(1) 50.6(6)
C(10) C(11) C(12) C(13) -3.4(11)
Cr(1) C(12) C(13) C(14) -52.1(5)
C(11) C(12) C(13) Cr(1) 54.3(6)
C(11) C(12) C(13) C(14) 2.2(10)
Cr(1) C(13) C(14) C(9) -49.8(5)
C(12) C(13) C(14) Cr(1) 52.1(5)
C(12) C(13) C(14) C(9) 2.3(10)
Cr(2) C(17) C(18) C(19) -52.2(6)
Cr(2) C(17) C(22) C(21) 51.4(5)
P(3) C(17) C(18) Cr(2) -127.0(4)
P(3) C(17) C(18) C(19) -179.2(5)
P(3) C(17) C(22) Cr(2) 126.6(4)
P(3) C(17) C(22) C(21) 177.9(4)
C(18) C(17) C(22) Cr(2) -56.5(4)
C(18) C(17) C(22) C(21) -5.1(8)
C(22) C(17) C(18) Cr(2) 56.3(4)
C(22) C(17) C(18) C(19) 4.1(9)
Cr(2) C(18) C(19) C(20) -51.0(6)
C(17) C(18) C(19) Cr(2) 51.0(5)
C(17) C(18) C(19) C(20) -0.0(10)
Cr(2) C(19) C(20) C(21) -54.2(6)
C(18) C(19) C(20) Cr(2) 51.1(6)
C(18) C(19) C(20) C(21) -3.1(11)
Cr(2) C(20) C(21) C(22) -52.5(5)
C(19) C(20) C(21) Cr(2) 54.6(6)
C(19) C(20) C(21) C(22) 2.0(10)
Cr(2) C(21) C(22) C(17) -50.4(5)
C(20) C(21) C(22) Cr(2) 52.5(5)
C(20) C(21) C(22) C(17) 2.1(9)
Cr(2) C(25) C(26) C(27) -52.5(5)
Cr(2) C(25) C(30) C(29) 51.9(4)
P(4) C(25) C(26) Cr(2) -124.1(4)
P(4) C(25) C(26) C(27) -176.7(4)
P(4) C(25) C(30) Cr(2) 124.4(3)
P(4) C(25) C(30) C(29) 176.2(4)
C(26) C(25) C(30) Cr(2) -55.1(4)
C(26) C(25) C(30) C(29) -3.3(7)
C(30) C(25) C(26) Cr(2) 55.3(4)
C(30) C(25) C(26) C(27) 2.8(8)
Cr(2) C(26) C(27) C(28) -51.3(5)
C(25) C(26) C(27) Cr(2) 51.8(5)
C(25) C(26) C(27) C(28) 0.5(8)
Cr(2) C(27) C(28) C(29) -54.2(5)
C(26) C(27) C(28) Cr(2) 50.9(5)
C(26) C(27) C(28) C(29) -3.4(9)
Cr(2) C(28) C(29) C(30) -51.2(5)
C(27) C(28) C(29) Cr(2) 54.1(5)
C(27) C(28) C(29) C(30) 2.9(9)
Cr(2) C(29) C(30) C(25) -51.2(4)
C(28) C(29) C(30) Cr(2) 51.6(5)
C(28) C(29) C(30) C(25) 0.5(7)
S(1) C(33) C(43) S(3) -0.5(12)
S(1) C(33) C(43) F(1) -118.1(13)
S(1) C(33) C(43) F(3) 127.3(15)
S(1) C(33) C(43) F(7) 6(10)
S(1) C(33) C(43) F(8) -124(2)
S(1) C(33) C(43) O(2) 3(2)
S(3) C(33) C(43) S(1) 0.5(12)
S(3) C(33) C(43) F(1) -117.6(8)
S(3) C(33) C(43) F(3) 127.8(9)
S(3) C(33) C(43) F(7) 7(11)
S(3) C(33) C(43) F(8) -123.6(15)
S(3) C(33) C(43) O(2) 3(3)
F(1) C(33) C(43) S(1) 118.1(13)
F(1) C(33) C(43) S(3) 117.6(8)
F(1) C(33) C(43) F(3) -114.6(11)
F(1) C(33) C(43) F(7) 124(11)
F(1) C(33) C(43) F(8) -6.0(12)
F(1) C(33) C(43) O(2) 121(3)
F(2) C(33) C(43) S(1) -32(27)
F(2) C(33) C(43) S(3) -32(27)
F(2) C(33) C(43) F(1) -150(26)
F(2) C(33) C(43) F(3) 96(27)
F(2) C(33) C(43) F(7) -25(26)
F(2) C(33) C(43) F(8) -156(26)
F(2) C(33) C(43) O(2) -29(30)
F(3) C(33) C(43) S(1) -127.3(15)
F(3) C(33) C(43) S(3) -127.8(9)
F(3) C(33) C(43) F(1) 114.6(11)
F(3) C(33) C(43) F(7) -121(12)
F(3) C(33) C(43) F(8) 108.6(19)
F(3) C(33) C(43) O(2) -124(3)
F(8) C(33) C(43) S(1) 124(2)
F(8) C(33) C(43) S(3) 123.6(15)
F(8) C(33) C(43) F(1) 6.0(12)
F(8) C(33) C(43) F(3) -108.6(19)
F(8) C(33) C(43) F(7) 131(12)
F(8) C(33) C(43) O(2) 127(4)
O(9) C(33) C(43) S(1) -2(2)
O(9) C(33) C(43) S(3) -2(2)
O(9) C(33) C(43) F(1) -120(3)
O(9) C(33) C(43) F(3) 125(3)
O(9) C(33) C(43) F(7) 4(14)
O(9) C(33) C(43) F(8) -126(3)
O(9) C(33) C(43) O(2) 1(6)
O(7) C(35) C(36) C(37) 2(2)
C(35) C(36) C(37) C(38) 5(2)
C(36) C(37) C(38) O(7) -9(2)
O(8) C(39) C(40) C(41) -4.9(19)
C(39) C(40) C(41) C(42) -10(2)
C(40) C(41) C(42) O(8) 23(2)
